data_7716860
loop_
_publ_author_name
'Gonzalez, Aleida G.'
'Gonzalez, Fernando'
'De Leon, Edgardo'
'Birkhoff, Kaitlyn M.'
'Yruegas, Sam'
'Chen, Haoyuan'
'Shoshani, Manar M.'

_publ_section_title
;
 Synthesis and characterization of NiAl-hydride heterometallics:
 perturbing electron density within Al-H-Ni subunits.
;
_journal_issue 47
_journal_name_full 'Dalton transactions (Cambridge, England : 2003)'
_journal_page_first 18932
_journal_page_last 18945
_journal_paper_doi 10.1039/d4dt01786b
_journal_volume 53
_journal_year 2024
_chemical_formula_moiety 'C45 H59 Al N2 Ni O2 P3, C12 H23 N2, 2(C4 H8 O)'
_chemical_formula_sum 'C65 H97 Al N4 Ni O4 P3'
_chemical_formula_weight 1177.06
_space_group_crystal_system monoclinic
_space_group_IT_number 14
_space_group_name_Hall '-P 2yn'
_space_group_name_H-M_alt 'P 1 21/n 1'
_atom_sites_solution_hydrogens mixed
_audit_creation_date 2023-10-04
_audit_creation_method
;
Olex2 1.5
(compiled 2023.03.06 svn.rbb2c1857 for OlexSys, GUI svn.r6748)
;
_audit_update_record
;
2024-06-11 deposited with the CCDC.	2024-08-20 downloaded from the CCDC.
;
_cell_angle_alpha 90
_cell_angle_beta 100.0440(10)
_cell_angle_gamma 90
_cell_formula_units_Z 8
_cell_length_a 19.6897(2)
_cell_length_b 18.2605(2)
_cell_length_c 40.6637(4)
_cell_measurement_reflns_used 47860
_cell_measurement_temperature 100.01(11)
_cell_measurement_theta_max 75.3980
_cell_measurement_theta_min 2.6450
_cell_volume 14396.3(3)
_computing_cell_refinement 'CrysAlisPro 1.171.42.102a (Rigaku OD, 2023)'
_computing_data_collection 'CrysAlisPro 1.171.42.102a (Rigaku OD, 2023)'
_computing_data_reduction 'CrysAlisPro 1.171.42.102a (Rigaku OD, 2023)'
_computing_molecular_graphics 'Olex2 1.5 (Dolomanov et al., 2009)'
_computing_publication_material 'Olex2 1.5 (Dolomanov et al., 2009)'
_computing_structure_refinement 'XL  (Sheldrick, 2008)'
_computing_structure_solution 'SHELXT 2018/2 (Sheldrick, 2018)'
_diffrn_ambient_environment N~2~
_diffrn_ambient_temperature 100.01(11)
_diffrn_detector 'Hybrid Pixel Array Detector'
_diffrn_detector_area_resol_mean 10.0000
_diffrn_detector_type HyPix
_diffrn_measured_fraction_theta_full 0.995
_diffrn_measured_fraction_theta_max 0.935
_diffrn_measurement_details
;
List of Runs (angles in degrees, time in seconds):

  # Type    Start    End  Width  t~exp~   \w     \q     \k     \f   Frames
#--------------------------------------------------------------------------
  1  \w   -117.00 -68.00   0.50    2.50    --  -45.70-134.00  74.00   98
  2  \w    -92.00 -18.00   0.50    2.50    --  -45.70 134.00 -38.00  148
  3  \w    -92.00 -18.00   0.50    2.50    --  -45.70 134.00 141.00  148
  4  \w   -117.00 -68.00   0.50    2.50    --  -45.70-134.00-105.00   98
  5  \w     39.00  99.00   0.50    2.50    --   45.70-134.00-105.00  120
  6  \w     39.00  99.00   0.50    2.50    --   45.70-134.00  74.00  120
  7  \w   -161.00 -68.00   0.50   10.00    --  -93.75-134.00-105.00  186
  8  \w    -92.00 -22.00   0.50   10.00    --  -93.75 134.00 141.00  140
  9  \w   -161.00 -68.00   0.50   10.00    --  -93.75-134.00  74.00  186
 10  \w    -92.00 -22.00   0.50   10.00    --  -93.75 134.00 -38.00  140
 11  \w     89.00 178.00   0.50   10.00    --  107.11 134.00 141.00  178
 12  \w     39.00 118.00   0.50   10.00    --  107.11-134.00  74.00  158
 13  \w     39.00 118.00   0.50   10.00    --  107.11-134.00-105.00  158
 14  \w     89.00 178.00   0.50   10.00    --  107.11 134.00 -38.00  178
 15  \w   -118.00 -83.00   0.50    2.50    --  -45.70 -57.00 120.00   70
 16  \w   -118.00 -83.00   0.50    2.50    --  -45.70 -57.00-120.00   70
 17  \w   -118.00 -83.00   0.50    2.50    --  -45.70 -57.00 -30.00   70
 18  \w   -118.00 -83.00   0.50    2.50    --  -45.70 -57.00-150.00   70
 19  \w   -118.00 -83.00   0.50    2.50    --  -45.70 -57.00  90.00   70
 20  \w   -167.00 -83.00   0.50   10.00    --  -93.75 -57.00 -31.69  168
 21  \w    -71.00 -20.00   0.50   10.00    --  -93.75  61.00-180.00  102
 22  \w   -167.00 -83.00   0.50   10.00    --  -93.75 -57.00 -99.26  168
 23  \w    -85.00 -23.00   0.50   10.00    --  -93.75 125.00-180.00  124
 24  \w    -51.00 -20.00   0.50   10.00    --  -93.75  45.00 -30.00   62
 25  \w   -167.00-101.00   0.50   10.00    --  -93.75 -77.00-180.00  132
 26  \w     34.00  71.00   0.50   10.00    --  107.11 -61.00 -30.00   74
 27  \w     36.00 107.00   0.50   10.00    --  107.11-101.00 150.56  142
 28  \w     35.00  68.00   0.50   10.00    --  107.11 -61.00-150.00   66
 29  \w     38.00  68.00   0.50   10.00    --  107.11 -61.00 -90.00   60
 30  \w     46.00 101.00   0.50   10.00    --  107.11 -77.00 -90.00  110
 31  \w     35.00 102.00   0.50   10.00    --  107.11 -94.00 -90.00  134
;
_diffrn_measurement_device 'four-circle diffractometer'
_diffrn_measurement_device_type 'XtaLAB Synergy, Dualflex, HyPix'
_diffrn_measurement_method '\w scans'
_diffrn_orient_matrix_type 'CrysAlisPro convention (1999,Acta A55,543-557)'
_diffrn_orient_matrix_UB_11 0.0268340000
_diffrn_orient_matrix_UB_12 0.0260254000
_diffrn_orient_matrix_UB_13 0.0359787000
_diffrn_orient_matrix_UB_21 0.0083511000
_diffrn_orient_matrix_UB_22 -0.0801933000
_diffrn_orient_matrix_UB_23 0.0118040000
_diffrn_orient_matrix_UB_31 0.0743338000
_diffrn_orient_matrix_UB_32 -0.0001714000
_diffrn_orient_matrix_UB_33 -0.0070428000
_diffrn_radiation_monochromator mirror
_diffrn_radiation_probe x-ray
_diffrn_radiation_type 'Cu K\a'
_diffrn_radiation_wavelength 1.54184
_diffrn_reflns_av_R_equivalents 0.0564
_diffrn_reflns_av_unetI/netI 0.0328
_diffrn_reflns_Laue_measured_fraction_full 0.995
_diffrn_reflns_Laue_measured_fraction_max 0.935
_diffrn_reflns_limit_h_max 24
_diffrn_reflns_limit_h_min -19
_diffrn_reflns_limit_k_max 21
_diffrn_reflns_limit_k_min -22
_diffrn_reflns_limit_l_max 51
_diffrn_reflns_limit_l_min -51
_diffrn_reflns_number 170067
_diffrn_reflns_point_group_measured_fraction_full 0.995
_diffrn_reflns_point_group_measured_fraction_max 0.935
_diffrn_reflns_theta_full 67.684
_diffrn_reflns_theta_max 76.476
_diffrn_reflns_theta_min 2.700
_diffrn_source 'micro-focus sealed X-ray tube'
_diffrn_source_type 'PhotonJet (Cu) X-ray Source'
_exptl_absorpt_coefficient_mu 1.469
_exptl_absorpt_correction_T_max 1.000
_exptl_absorpt_correction_T_min 0.177
_exptl_absorpt_correction_type gaussian
_exptl_absorpt_process_details
;
CrysAlisPro 1.171.42.102a (Rigaku Oxford Diffraction, 2023)
Numerical absorption correction based on gaussian integration over
a multifaceted crystal model
Empirical absorption correction using spherical harmonics,
implemented in SCALE3 ABSPACK scaling algorithm.
;
_exptl_crystal_colour 'clear dark yellow'
_exptl_crystal_colour_lustre clear
_exptl_crystal_colour_modifier dark
_exptl_crystal_colour_primary yellow
_exptl_crystal_density_diffrn 1.086
_exptl_crystal_description block
_exptl_crystal_F_000 5064
_exptl_crystal_size_max 0.273
_exptl_crystal_size_mid 0.128
_exptl_crystal_size_min 0.102
_refine_diff_density_max 1.202
_refine_diff_density_min -0.611
_refine_diff_density_rms 0.080
_refine_ls_extinction_method none
_refine_ls_goodness_of_fit_ref 1.067
_refine_ls_hydrogen_treatment mixed
_refine_ls_matrix_type full
_refine_ls_number_parameters 1453
_refine_ls_number_reflns 28267
_refine_ls_number_restraints 1
_refine_ls_restrained_S_all 1.068
_refine_ls_R_factor_all 0.0856
_refine_ls_R_factor_gt 0.0737
_refine_ls_shift/su_max 0.001
_refine_ls_shift/su_mean 0.000
_refine_ls_structure_factor_coef Fsqd
_refine_ls_weighting_details 'w=1/[\s^2^(Fo^2^)+(0.0586P)^2^+45.6424P] where P=(Fo^2^+2Fc^2^)/3'
_refine_ls_weighting_scheme calc
_refine_ls_wR_factor_gt 0.1798
_refine_ls_wR_factor_ref 0.1877
_reflns_Friedel_coverage 0.000
_reflns_number_gt 23455
_reflns_number_total 28267
_reflns_threshold_expression 'I > 2\s(I)'
_cod_data_source_file d4dt01786b2.cif
_cod_data_source_block hpd782c
_cod_depositor_comments 'Adding full bibliography for 7716857--7716860.cif.'
_cod_database_code 7716860
_shelx_shelxl_version_number 2018/3
_chemical_oxdiff_formula 'Ni Al C H N O P'
_chemical_oxdiff_usercomment AGG-64
_shelx_space_group_comment
;
The symmetry employed for this shelxl refinement is uniquely defined
by the following loop, which should always be used as a source of
symmetry information in preference to the above space-group names.
They are only intended as comments.
;
_shelx_estimated_absorpt_t_max 0.865
_shelx_estimated_absorpt_t_min 0.690
_olex2_refinement_description
;
1. Fixed Uiso
 At 1.2 times of:
  All C(H) groups, All C(H,H) groups
 At 1.5 times of:
  All C(H,H,H) groups
2. Restrained distances
 C127-C128
 1.5 with sigma of 0.02
3.a Ternary CH refined with riding coordinates:
 C95(H95), C112(H112), C107(H107), C100(H100)
3.b Secondary CH2 refined with riding coordinates:
 C115(H11O,H11P), C118(H11Q,H11R), C116(H11S,H11T), C121(H12A,H12B), C117(H11U,
 H11V), C122(H12C,H12D), C119(H11M,H11N), C120(H12E,H12F), C130(H13A,H13B),
 C129(H12O,H12P), C126(H12G,H12H), C123(H12I,H12J), C127(H12Q,H12R), C125(H12K,
 H12L), C128(H12S,H12T), C124(H12M,H12N)
3.c Aromatic/amide H refined with riding coordinates:
 C75(H75), C11(H11), C53(H53), C78(H78), C48(H48), C85(H85), C8(H8), C26(H26),
 C56(H56), C51(H51), C31(H31), C50(H50), C5(H5), C83(H83), C23(H23), C54(H54),
 C9(H9), C82(H82), C21(H21), C25(H25), C33(H33), C17(H17), C34(H34), C4(H4),
 C77(H77), C6(H6), C76(H76), C63(H63), C3(H3), C24(H24), C67(H67), C49(H49),
 C66(H66), C64(H64), C65(H65), C19(H19), C20(H20), C18(H18)
3.d Idealised Me refined as rotating group:
 C41(H41A,H41B,H41C), C68(H68A,H68B,H68C), C28(H28A,H28B,H28C), C80(H80A,H80B,
 H80C), C43(H43A,H43B,H43C), C39(H39A,H39B,H39C), C40(H40A,H40B,H40C), C42(H42A,
 H42B,H42C), C99(H99A,H99B,H99C), C59(H59A,H59B,H59C), C69(H69A,H69B,H69C),
 C111(H11A,H11B,H11C), C98(H98A,H98B,H98C), C97(H97A,H97B,H97C), C70(H70A,H70B,
 H70C), C96(H96A,H96B,H96C), C110(H11D,H11E,H11F), C45(H45A,H45B,H45C),
 C89(H89A,H89B,H89C), C72(H72A,H72B,H72C), C90(H90A,H90B,H90C), C113(H11G,H11H,
 H11I), C108(H10A,H10B,H10C), C94(H94A,H94B,H94C), C36(H36A,H36B,H36C),
 C114(H11J,H11K,H11L), C37(H37A,H37B,H37C), C106(H10D,H10E,H10F), C71(H71A,H71B,
 H71C), C88(H88A,H88B,H88C), C44(H44A,H44B,H44C), C14(H14A,H14B,H14C), C60(H60A,
 H60B,H60C), C61(H61A,H61B,H61C), C109(H10G,H10H,H10I), C101(H10J,H10K,H10L),
 C38(H38A,H38B,H38C), C102(H10M,H10N,H10O), C73(H73A,H73B,H73C), C15(H15A,H15B,
 H15C)
;
_olex2_submission_special_instructions 'No special instructions were received'
_oxdiff_exptl_absorpt_empirical_details
;
Empirical correction (ABSPACK) includes:
- Absorption correction using spherical harmonics
- Frame scaling
- Detector area scaling
- B-factor correction
;
_oxdiff_exptl_absorpt_empirical_full_max 2.523
_oxdiff_exptl_absorpt_empirical_full_min 0.481

loop_
_space_group_symop_operation_xyz
'x, y, z'
'-x+1/2, y+1/2, -z+1/2'
'-x, -y, -z'
'x-1/2, -y-1/2, z-1/2'

loop_
_atom_site_label
_atom_site_type_symbol
_atom_site_fract_x
_atom_site_fract_y
_atom_site_fract_z
_atom_site_U_iso_or_equiv
_atom_site_adp_type
_atom_site_occupancy
_atom_site_site_symmetry_order
_atom_site_calc_flag
_atom_site_refinement_flags_posn
_atom_site_refinement_flags_adp
_atom_site_refinement_flags_occupancy
_atom_site_disorder_assembly
_atom_site_disorder_group
Ni2 Ni 0.40215(3) 0.72280(3) 0.33990(2) 0.02580(14) Uani 1 1 d . . . . .
Ni1 Ni 0.83995(3) 0.72006(3) 0.16214(2) 0.02414(13) Uani 1 1 d . . . . .
P1 P 0.74759(4) 0.74499(5) 0.12813(2) 0.02245(17) Uani 1 1 d . . . . .
P4 P 0.33281(4) 0.74718(5) 0.37321(2) 0.02335(17) Uani 1 1 d . . . . .
P2 P 0.86570(4) 0.60616(5) 0.15769(2) 0.02694(19) Uani 1 1 d . . . . .
P5 P 0.43082(4) 0.60844(5) 0.34336(2) 0.02854(19) Uani 1 1 d . . . . .
P3 P 0.92079(4) 0.79543(5) 0.15444(2) 0.02910(19) Uani 1 1 d . . . . .
P6 P 0.48878(5) 0.79754(5) 0.34946(3) 0.0330(2) Uani 1 1 d . . . . .
Al1 Al 0.76028(5) 0.74471(5) 0.19698(2) 0.0227(2) Uani 1 1 d . . . . .
Al2 Al 0.29781(5) 0.74520(5) 0.30419(3) 0.0238(2) Uani 1 1 d . . . . .
O1 O 0.75225(12) 0.72653(13) 0.23980(6) 0.0267(5) Uani 1 1 d . . . . .
O3 O 0.25980(12) 0.72617(13) 0.26139(6) 0.0273(5) Uani 1 1 d . . . . .
O4 O 0.36170(12) 0.96078(14) 0.31389(7) 0.0320(6) Uani 1 1 d . . . . .
O2 O 0.81783(13) 0.96123(14) 0.18653(6) 0.0320(6) Uani 1 1 d . . . . .
N2 N 0.73260(14) 0.84413(15) 0.19050(7) 0.0238(6) Uani 1 1 d . . . . .
N3 N 0.22797(14) 0.68463(16) 0.31763(7) 0.0249(6) Uani 1 1 d . . . . .
N1 N 0.68006(14) 0.68506(16) 0.18356(7) 0.0248(6) Uani 1 1 d . . . . .
N4 N 0.27262(14) 0.84417(15) 0.31001(7) 0.0246(6) Uani 1 1 d . . . . .
N8 N 0.37853(15) 0.72150(18) 0.18445(8) 0.0329(7) Uani 1 1 d . . . . .
N5 N 0.92453(14) 0.71958(17) 0.31678(8) 0.0307(7) Uani 1 1 d . . . . .
N6 N 0.99791(15) 0.80839(18) 0.31719(8) 0.0337(7) Uani 1 1 d . . . . .
N7 N 0.45191(15) 0.81052(17) 0.18539(8) 0.0326(7) Uani 1 1 d . . . . .
C74 C 0.26773(17) 0.89624(18) 0.28356(9) 0.0247(7) Uani 1 1 d . . . . .
C79 C 0.31378(17) 0.95583(19) 0.28501(9) 0.0268(7) Uani 1 1 d . . . . .
C7 C 0.65755(16) 0.64950(19) 0.15328(8) 0.0249(7) Uani 1 1 d . . . . .
C29 C 0.69686(16) 0.86868(19) 0.15997(9) 0.0255(7) Uani 1 1 d . . . . .
C75 C 0.21847(18) 0.8889(2) 0.25478(9) 0.0292(7) Uani 1 1 d . . . . .
H75 H 0.186899 0.849210 0.253089 0.035 Uiso 1 1 calc R U . . .
C1 C 0.64587(17) 0.67977(18) 0.21107(8) 0.0249(7) Uani 1 1 d . . . . .
C30 C 0.69373(16) 0.82634(18) 0.13035(9) 0.0239(7) Uani 1 1 d . . . . .
C11 C 0.65215(17) 0.6442(2) 0.09305(9) 0.0273(7) Uani 1 1 d . . . . .
H11 H 0.665685 0.663852 0.073558 0.033 Uiso 1 1 calc R U . . .
C53 C 0.18711(17) 0.5871(2) 0.35142(9) 0.0277(7) Uani 1 1 d . . . . .
H53 H 0.161612 0.565048 0.331942 0.033 Uiso 1 1 calc R U . . .
C2 C 0.68756(17) 0.70450(19) 0.24147(9) 0.0265(7) Uani 1 1 d . . . . .
C47 C 0.19370(18) 0.70339(19) 0.25966(9) 0.0276(7) Uani 1 1 d . . . . .
C52 C 0.22710(17) 0.64924(19) 0.34795(9) 0.0257(7) Uani 1 1 d . . . . .
C78 C 0.30988(18) 1.0051(2) 0.25886(10) 0.0312(8) Uani 1 1 d . . . . .
H78 H 0.341514 1.044783 0.260269 0.037 Uiso 1 1 calc R U . . .
C22 C 0.74624(16) 0.89671(18) 0.21687(9) 0.0241(7) Uani 1 1 d . . . . .
C48 C 0.14613(19) 0.70616(19) 0.23024(9) 0.0306(8) Uani 1 1 d . . . . .
H48 H 0.159674 0.723192 0.210274 0.037 Uiso 1 1 calc R U . . .
C86 C 0.27620(17) 0.82772(18) 0.37025(9) 0.0252(7) Uani 1 1 d . . . . .
C85 C 0.25007(16) 0.84877(19) 0.39869(9) 0.0253(7) Uani 1 1 d . . . . .
H85 H 0.257153 0.816757 0.417395 0.030 Uiso 1 1 calc R U . . .
C8 C 0.61427(17) 0.5878(2) 0.14979(9) 0.0277(7) Uani 1 1 d . . . . .
H8 H 0.601965 0.566270 0.169192 0.033 Uiso 1 1 calc R U . . .
C27 C 0.79085(17) 0.95629(19) 0.21525(9) 0.0265(7) Uani 1 1 d . . . . .
C81 C 0.25909(16) 0.86946(19) 0.34032(9) 0.0248(7) Uani 1 1 d . . . . .
C26 C 0.80474(17) 1.0065(2) 0.24140(9) 0.0292(7) Uani 1 1 d . . . . .
H26 H 0.834787 1.046585 0.239964 0.035 Uiso 1 1 calc R U . . .
C84 C 0.21427(17) 0.9139(2) 0.40129(9) 0.0284(7) Uani 1 1 d . . . . .
C62 C 0.38447(17) 0.7548(2) 0.41590(9) 0.0271(7) Uani 1 1 d . . . . .
C56 C 0.26312(18) 0.6457(2) 0.40814(9) 0.0279(7) Uani 1 1 d . . . . .
H56 H 0.289996 0.666036 0.427687 0.033 Uiso 1 1 calc R U . . .
C51 C 0.10565(18) 0.6574(2) 0.28901(9) 0.0292(7) Uani 1 1 d . . . . .
H51 H 0.090974 0.641120 0.308818 0.035 Uiso 1 1 calc R U . . .
C31 C 0.64712(16) 0.8471(2) 0.10149(9) 0.0267(7) Uani 1 1 d . . . . .
H31 H 0.641827 0.815403 0.082678 0.032 Uiso 1 1 calc R U . . .
C32 C 0.60833(18) 0.9114(2) 0.09898(9) 0.0291(7) Uani 1 1 d . . . . .
C46 C 0.17463(17) 0.67850(18) 0.29004(9) 0.0257(7) Uani 1 1 d . . . . .
C57 C 0.26949(16) 0.67564(19) 0.37757(9) 0.0253(7) Uani 1 1 d . . . . .
C50 C 0.05856(18) 0.6603(2) 0.25914(10) 0.0328(8) Uani 1 1 d . . . . .
H50 H 0.012164 0.645797 0.258941 0.039 Uiso 1 1 calc R U . . .
C5 C 0.55197(18) 0.6629(2) 0.24192(9) 0.0318(8) Uani 1 1 d . . . . .
H5 H 0.505493 0.649130 0.242064 0.038 Uiso 1 1 calc R U . . .
C83 C 0.20255(18) 0.9572(2) 0.37247(9) 0.0305(8) Uani 1 1 d . . . . .
H83 H 0.179817 1.002906 0.373130 0.037 Uiso 1 1 calc R U . . .
C55 C 0.21937(18) 0.5874(2) 0.41181(9) 0.0297(7) Uani 1 1 d . . . . .
C16 C 0.76996(17) 0.7503(2) 0.08578(9) 0.0267(7) Uani 1 1 d . . . . .
C23 C 0.71695(18) 0.8898(2) 0.24541(9) 0.0294(7) Uani 1 1 d . . . . .
H23 H 0.686393 0.850147 0.246992 0.035 Uiso 1 1 calc R U . . .
C54 C 0.18351(18) 0.5566(2) 0.38243(9) 0.0318(8) Uani 1 1 d . . . . .
H54 H 0.156204 0.514086 0.383623 0.038 Uiso 1 1 calc R U . . .
C93 C 1.02776(18) 0.7580(2) 0.34075(10) 0.0331(8) Uani 1 1 d . . . . .
C9 C 0.58899(18) 0.5574(2) 0.11880(9) 0.0314(8) Uani 1 1 d . . . . .
H9 H 0.559700 0.515791 0.117582 0.038 Uiso 1 1 calc R U . . .
C10 C 0.60534(18) 0.5862(2) 0.08935(9) 0.0311(8) Uani 1 1 d . . . . .
C82 C 0.22292(18) 0.9357(2) 0.34308(9) 0.0289(7) Uani 1 1 d . . . . .
H82 H 0.212289 0.966420 0.324024 0.035 Uiso 1 1 calc R U . . .
C21 C 0.79569(17) 0.6875(2) 0.07239(9) 0.0292(7) Uani 1 1 d . . . . .
H21 H 0.795541 0.642226 0.083889 0.035 Uiso 1 1 calc R U . . .
C25 C 0.77443(19) 0.9976(2) 0.26962(10) 0.0330(8) Uani 1 1 d . . . . .
H25 H 0.783627 1.031826 0.287424 0.040 Uiso 1 1 calc R U . . .
C33 C 0.61638(18) 0.9544(2) 0.12771(9) 0.0310(8) Uani 1 1 d . . . . .
H33 H 0.592167 0.999552 0.126995 0.037 Uiso 1 1 calc R U . . .
C17 C 0.77182(18) 0.8161(2) 0.06828(9) 0.0310(8) Uani 1 1 d . . . . .
H17 H 0.754552 0.859734 0.076541 0.037 Uiso 1 1 calc R U . . .
C34 C 0.65806(18) 0.9341(2) 0.15708(9) 0.0295(7) Uani 1 1 d . . . . .
H34 H 0.660801 0.965092 0.176023 0.035 Uiso 1 1 calc R U . . .
C92 C 0.98252(18) 0.7026(2) 0.34078(9) 0.0320(8) Uani 1 1 d . . . . .
C12 C 0.68001(16) 0.67462(19) 0.12371(9) 0.0252(7) Uani 1 1 d . . . . .
C4 C 0.59265(19) 0.6860(2) 0.27105(9) 0.0318(8) Uani 1 1 d . . . . .
H4 H 0.574667 0.687151 0.291263 0.038 Uiso 1 1 calc R U . . .
C77 C 0.2594(2) 0.9965(2) 0.23044(10) 0.0350(8) Uani 1 1 d . . . . .
H77 H 0.256285 1.030628 0.212611 0.042 Uiso 1 1 calc R U . . .
C6 C 0.57795(18) 0.6594(2) 0.21223(9) 0.0286(7) Uani 1 1 d . . . . .
H6 H 0.549014 0.642911 0.192453 0.034 Uiso 1 1 calc R U . . .
C105 C 0.41899(19) 0.7061(2) 0.16030(10) 0.0326(8) Uani 1 1 d . . . . .
C76 C 0.2141(2) 0.9385(2) 0.22821(10) 0.0340(8) Uani 1 1 d . . . . .
H76 H 0.180050 0.932153 0.208773 0.041 Uiso 1 1 calc R U . . .
C63 C 0.39545(18) 0.8201(2) 0.43408(9) 0.0311(8) Uani 1 1 d . . . . .
H63 H 0.370655 0.862865 0.425923 0.037 Uiso 1 1 calc R U . . .
C3 C 0.66075(19) 0.70799(19) 0.27077(9) 0.0299(7) Uani 1 1 d . . . . .
H3 H 0.688601 0.725288 0.290705 0.036 Uiso 1 1 calc R U . . .
C24 C 0.73110(19) 0.9392(2) 0.27176(9) 0.0328(8) Uani 1 1 d . . . . .
H24 H 0.710967 0.932683 0.291153 0.039 Uiso 1 1 calc R U . . .
C67 C 0.42225(18) 0.6930(2) 0.42882(10) 0.0316(8) Uani 1 1 d . . . . .
H67 H 0.415743 0.648063 0.416937 0.038 Uiso 1 1 calc R U . . .
C41 C 0.9067(2) 0.5609(2) 0.19633(10) 0.0350(8) Uani 1 1 d . . . . .
H41A H 0.948780 0.587383 0.205919 0.053 Uiso 1 1 calc R U . . .
H41B H 0.918447 0.510357 0.191388 0.053 Uiso 1 1 calc R U . . .
H41C H 0.874796 0.560618 0.212324 0.053 Uiso 1 1 calc R U . . .
C49 C 0.07779(18) 0.6837(2) 0.23002(9) 0.0315(8) Uani 1 1 d . . . . .
H49 H 0.045122 0.684666 0.209856 0.038 Uiso 1 1 calc R U . . .
C91 C 0.93525(19) 0.7835(2) 0.30265(10) 0.0330(8) Uani 1 1 d . . . . .
C104 C 0.46473(18) 0.7619(2) 0.16107(10) 0.0325(8) Uani 1 1 d . . . . .
C68 C 0.3732(2) 0.5392(2) 0.35648(10) 0.0356(8) Uani 1 1 d . . . . .
H68A H 0.364854 0.550959 0.378944 0.053 Uiso 1 1 calc R U . . .
H68B H 0.394842 0.490859 0.356656 0.053 Uiso 1 1 calc R U . . .
H68C H 0.329349 0.539014 0.340824 0.053 Uiso 1 1 calc R U . . .
C103 C 0.39960(18) 0.7851(2) 0.19928(10) 0.0332(8) Uani 1 1 d . . . . .
C28 C 0.8624(2) 1.0222(2) 0.18391(11) 0.0400(9) Uani 1 1 d . . . . .
H28A H 0.878395 1.020223 0.162404 0.060 Uiso 1 1 calc R U . . .
H28B H 0.902233 1.020144 0.202095 0.060 Uiso 1 1 calc R U . . .
H28C H 0.837164 1.067982 0.185425 0.060 Uiso 1 1 calc R U . . .
C95 C 0.86104(18) 0.6753(2) 0.30585(10) 0.0355(8) Uani 1 1 d . . . . .
H95 H 0.827598 0.708249 0.291571 0.043 Uiso 1 1 calc R U . . .
C80 C 0.4085(2) 1.0210(2) 0.31641(11) 0.0404(9) Uani 1 1 d . . . . .
H80A H 0.436533 1.017355 0.298782 0.061 Uiso 1 1 calc R U . . .
H80B H 0.438697 1.020106 0.338287 0.061 Uiso 1 1 calc R U . . .
H80C H 0.382473 1.067029 0.313886 0.061 Uiso 1 1 calc R U . . .
C43 C 0.96380(19) 0.8410(2) 0.19246(10) 0.0372(9) Uani 1 1 d . . . . .
H43A H 0.930091 0.870080 0.201929 0.056 Uiso 1 1 calc R U . . .
H43B H 1.000160 0.873182 0.187091 0.056 Uiso 1 1 calc R U . . .
H43C H 0.984213 0.804098 0.208736 0.056 Uiso 1 1 calc R U . . .
C35 C 0.56058(18) 0.9317(2) 0.06621(9) 0.0333(8) Uani 1 1 d . . . . .
C39 C 0.79945(19) 0.5366(2) 0.14342(10) 0.0339(8) Uani 1 1 d . . . . .
H39A H 0.765311 0.536308 0.158303 0.051 Uiso 1 1 calc R U . . .
H39B H 0.821213 0.488260 0.143714 0.051 Uiso 1 1 calc R U . . .
H39C H 0.776570 0.548126 0.120629 0.051 Uiso 1 1 calc R U . . .
C112 C 0.3226(2) 0.6765(2) 0.19475(11) 0.0389(9) Uani 1 1 d . . . . .
H112 H 0.300796 0.707650 0.210279 0.047 Uiso 1 1 calc R U . . .
C66 C 0.4688(2) 0.6961(2) 0.45848(11) 0.0400(9) Uani 1 1 d . . . . .
H66 H 0.494221 0.653643 0.466558 0.048 Uiso 1 1 calc R U . . .
C58 C 0.2109(2) 0.5626(2) 0.44696(10) 0.0390(9) Uani 1 1 d . . . . .
C40 C 0.92819(19) 0.5821(2) 0.13061(10) 0.0358(8) Uani 1 1 d . . . . .
H40A H 0.911795 0.600681 0.108009 0.054 Uiso 1 1 calc R U . . .
H40B H 0.933034 0.528776 0.129894 0.054 Uiso 1 1 calc R U . . .
H40C H 0.973010 0.604173 0.139532 0.054 Uiso 1 1 calc R U . . .
C87 C 0.1913(2) 0.9347(2) 0.43424(10) 0.0351(8) Uani 1 1 d . . . . .
C64 C 0.4422(2) 0.8231(2) 0.46396(10) 0.0403(9) Uani 1 1 d . . . . .
H64 H 0.449383 0.868014 0.475843 0.048 Uiso 1 1 calc R U . . .
C42 C 0.9970(2) 0.7663(2) 0.13699(12) 0.0423(10) Uani 1 1 d . . . . .
H42A H 1.022018 0.728390 0.151290 0.063 Uiso 1 1 calc R U . . .
H42B H 1.027379 0.808466 0.135955 0.063 Uiso 1 1 calc R U . . .
H42C H 0.982084 0.746655 0.114466 0.063 Uiso 1 1 calc R U . . .
C99 C 1.0983(2) 0.7672(3) 0.36096(12) 0.0469(11) Uani 1 1 d . . . . .
H99A H 1.108226 0.726282 0.376669 0.070 Uiso 1 1 calc R U . . .
H99B H 1.100489 0.813338 0.373386 0.070 Uiso 1 1 calc R U . . .
H99C H 1.132416 0.767926 0.346061 0.070 Uiso 1 1 calc R U . . .
C59 C 0.2818(2) 0.5427(2) 0.46736(10) 0.0419(10) Uani 1 1 d . . . . .
H59A H 0.312874 0.584810 0.468072 0.063 Uiso 1 1 calc R U . . .
H59B H 0.301118 0.501104 0.456857 0.063 Uiso 1 1 calc R U . . .
H59C H 0.276580 0.529458 0.490138 0.063 Uiso 1 1 calc R U . . .
C69 C 0.5118(2) 0.5820(2) 0.37047(11) 0.0392(9) Uani 1 1 d . . . . .
H69A H 0.550723 0.605431 0.362500 0.059 Uiso 1 1 calc R U . . .
H69B H 0.517201 0.528687 0.369949 0.059 Uiso 1 1 calc R U . . .
H69C H 0.510807 0.597817 0.393406 0.059 Uiso 1 1 calc R U . . .
C111 C 0.4123(2) 0.6394(2) 0.13871(11) 0.0408(9) Uani 1 1 d . . . . .
H11A H 0.370054 0.642769 0.122025 0.061 Uiso 1 1 calc R U . . .
H11B H 0.410342 0.595820 0.152545 0.061 Uiso 1 1 calc R U . . .
H11C H 0.452283 0.636000 0.127392 0.061 Uiso 1 1 calc R U . . .
C98 C 0.9902(2) 0.6340(2) 0.36105(11) 0.0405(9) Uani 1 1 d . . . . .
H98A H 1.038229 0.629076 0.372351 0.061 Uiso 1 1 calc R U . . .
H98B H 0.977696 0.591788 0.346371 0.061 Uiso 1 1 calc R U . . .
H98C H 0.959898 0.636141 0.377733 0.061 Uiso 1 1 calc R U . . .
C97 C 0.8264(2) 0.6519(3) 0.33486(11) 0.0434(10) Uani 1 1 d . . . . .
H97A H 0.780550 0.632003 0.326165 0.065 Uiso 1 1 calc R U . . .
H97B H 0.821816 0.694445 0.349027 0.065 Uiso 1 1 calc R U . . .
H97C H 0.854454 0.614379 0.348046 0.065 Uiso 1 1 calc R U . . .
C70 C 0.4440(2) 0.5651(2) 0.30426(10) 0.0368(9) Uani 1 1 d . . . . .
H70A H 0.400596 0.565374 0.288270 0.055 Uiso 1 1 calc R U . . .
H70B H 0.459378 0.514408 0.308712 0.055 Uiso 1 1 calc R U . . .
H70C H 0.479171 0.592221 0.294931 0.055 Uiso 1 1 calc R U . . .
C107 C 0.4916(2) 0.8796(2) 0.19325(12) 0.0461(11) Uani 1 1 d . . . . .
H107 H 0.527396 0.877169 0.178585 0.055 Uiso 1 1 calc R U . . .
C65 C 0.4785(2) 0.7612(3) 0.47657(11) 0.0429(10) Uani 1 1 d . . . . .
H65 H 0.509593 0.763155 0.497243 0.051 Uiso 1 1 calc R U . . .
C19 C 0.8228(2) 0.7558(3) 0.02583(10) 0.0414(10) Uani 1 1 d . . . . .
H19 H 0.840159 0.757578 0.005473 0.050 Uiso 1 1 calc R U . . .
C20 C 0.8213(2) 0.6899(2) 0.04278(10) 0.0375(9) Uani 1 1 d . . . . .
H20 H 0.837917 0.646470 0.034053 0.045 Uiso 1 1 calc R U . . .
C96 C 0.8748(2) 0.6127(3) 0.28375(13) 0.0516(12) Uani 1 1 d . . . . .
H96A H 0.907493 0.578502 0.296639 0.077 Uiso 1 1 calc R U . . .
H96B H 0.894344 0.631692 0.264886 0.077 Uiso 1 1 calc R U . . .
H96C H 0.831489 0.587060 0.275358 0.077 Uiso 1 1 calc R U . . .
C110 C 0.5213(2) 0.7725(3) 0.14139(12) 0.0440(10) Uani 1 1 d . . . . .
H11D H 0.565845 0.772727 0.156540 0.066 Uiso 1 1 calc R U . . .
H11E H 0.514785 0.819320 0.129461 0.066 Uiso 1 1 calc R U . . .
H11F H 0.520378 0.732502 0.125267 0.066 Uiso 1 1 calc R U . . .
C18 C 0.7990(2) 0.8180(2) 0.03873(10) 0.0396(9) Uani 1 1 d . . . . .
H18 H 0.800899 0.863258 0.027405 0.048 Uiso 1 1 calc R U . . .
C45 C 0.8973(2) 0.8754(2) 0.12805(11) 0.0385(9) Uani 1 1 d . . . . .
H45A H 0.884802 0.859822 0.104708 0.058 Uiso 1 1 calc R U . . .
H45B H 0.936539 0.909108 0.130302 0.058 Uiso 1 1 calc R U . . .
H45C H 0.857912 0.900142 0.134943 0.058 Uiso 1 1 calc R U . . .
C13 C 0.5740(2) 0.5590(2) 0.05436(10) 0.0383(9) Uani 1 1 d . . . . .
C89 C 0.1348(2) 0.8826(2) 0.44100(11) 0.0435(10) Uani 1 1 d . . . . .
H89A H 0.121003 0.895348 0.462299 0.065 Uiso 1 1 calc R U . . .
H89B H 0.152193 0.832178 0.442064 0.065 Uiso 1 1 calc R U . . .
H89C H 0.094838 0.886631 0.422969 0.065 Uiso 1 1 calc R U . . .
C72 C 0.5078(2) 0.8442(2) 0.31210(11) 0.0422(10) Uani 1 1 d . . . . .
H72A H 0.517370 0.807679 0.295851 0.063 Uiso 1 1 calc R U . . .
H72B H 0.548120 0.875901 0.318330 0.063 Uiso 1 1 calc R U . . .
H72C H 0.467974 0.873878 0.302190 0.063 Uiso 1 1 calc R U . . .
C90 C 0.1644(3) 1.0132(2) 0.43321(11) 0.0465(10) Uani 1 1 d . . . . .
H90A H 0.124123 1.017750 0.415412 0.070 Uiso 1 1 calc R U . . .
H90B H 0.200636 1.046758 0.428826 0.070 Uiso 1 1 calc R U . . .
H90C H 0.151294 1.025362 0.454711 0.070 Uiso 1 1 calc R U . . .
C113 C 0.2660(2) 0.6580(2) 0.16563(12) 0.0436(10) Uani 1 1 d . . . . .
H11G H 0.282890 0.621091 0.151523 0.065 Uiso 1 1 calc R U . . .
H11H H 0.252718 0.702295 0.152463 0.065 Uiso 1 1 calc R U . . .
H11I H 0.225931 0.638697 0.174078 0.065 Uiso 1 1 calc R U . . .
C108 C 0.4507(2) 0.9457(2) 0.18094(14) 0.0546(12) Uani 1 1 d . . . . .
H10A H 0.412952 0.951931 0.193558 0.082 Uiso 1 1 calc R U . . .
H10B H 0.431549 0.939727 0.157179 0.082 Uiso 1 1 calc R U . . .
H10C H 0.480532 0.988999 0.183983 0.082 Uiso 1 1 calc R U . . .
C94 C 0.8869(2) 0.8211(2) 0.27602(11) 0.0402(9) Uani 1 1 d . . . . .
H94A H 0.887942 0.797060 0.254562 0.060 Uiso 1 1 calc R U . . .
H94B H 0.900654 0.872455 0.274761 0.060 Uiso 1 1 calc R U . . .
H94C H 0.840089 0.818637 0.281088 0.060 Uiso 1 1 calc R U . . .
C100 C 1.0339(2) 0.8769(2) 0.31017(13) 0.0490(11) Uani 1 1 d . . . . .
H100 H 1.079714 0.872988 0.325171 0.059 Uiso 1 1 calc R U . . .
O6 O 0.1623(3) 0.6306(4) 0.08078(14) 0.1085(18) Uani 1 1 d . . . . .
C36 C 0.5353(3) 1.0110(3) 0.06678(12) 0.0540(12) Uani 1 1 d . . . . .
H36A H 0.506522 1.022828 0.045258 0.081 Uiso 1 1 calc R U . . .
H36B H 0.575067 1.044114 0.070780 0.081 Uiso 1 1 calc R U . . .
H36C H 0.508171 1.016796 0.084652 0.081 Uiso 1 1 calc R U . . .
O5 O 0.3149(3) 0.8517(3) 0.13314(15) 0.120(2) Uani 1 1 d . . . . .
O7 O 0.5205(3) 0.5156(3) 0.45440(14) 0.0992(15) Uani 1 1 d . . . . .
C114 C 0.3516(2) 0.6106(3) 0.21452(13) 0.0577(14) Uani 1 1 d . . . . .
H11J H 0.314172 0.583504 0.222043 0.087 Uiso 1 1 calc R U . . .
H11K H 0.385040 0.626450 0.233961 0.087 Uiso 1 1 calc R U . . .
H11L H 0.374624 0.578773 0.200435 0.087 Uiso 1 1 calc R U . . .
C37 C 0.4978(2) 0.8807(3) 0.06051(12) 0.0485(11) Uani 1 1 d . . . . .
H37A H 0.472187 0.885953 0.079009 0.073 Uiso 1 1 calc R U . . .
H37B H 0.513192 0.829874 0.059398 0.073 Uiso 1 1 calc R U . . .
H37C H 0.467716 0.893659 0.039487 0.073 Uiso 1 1 calc R U . . .
C106 C 0.3703(2) 0.8209(2) 0.22645(11) 0.0431(10) Uani 1 1 d . . . . .
H10D H 0.320060 0.814792 0.222309 0.065 Uiso 1 1 calc R U . . .
H10E H 0.381546 0.873254 0.227071 0.065 Uiso 1 1 calc R U . . .
H10F H 0.389857 0.798448 0.247889 0.065 Uiso 1 1 calc R U . . .
C71 C 0.4839(3) 0.8765(2) 0.37638(12) 0.0498(11) Uani 1 1 d . . . . .
H71A H 0.439349 0.900927 0.369734 0.075 Uiso 1 1 calc R U . . .
H71B H 0.521220 0.910722 0.374250 0.075 Uiso 1 1 calc R U . . .
H71C H 0.488602 0.860150 0.399624 0.075 Uiso 1 1 calc R U . . .
C88 C 0.2530(2) 0.9299(3) 0.46310(10) 0.0472(11) Uani 1 1 d . . . . .
H88A H 0.237955 0.942654 0.484112 0.071 Uiso 1 1 calc R U . . .
H88B H 0.289031 0.963982 0.459030 0.071 Uiso 1 1 calc R U . . .
H88C H 0.271296 0.879833 0.464560 0.071 Uiso 1 1 calc R U . . .
C44 C 0.5269(3) 0.4932(3) 0.05558(12) 0.0601(14) Uani 1 1 d . . . . .
H44A H 0.553434 0.452774 0.067339 0.090 Uiso 1 1 calc R U . . .
H44B H 0.507451 0.477889 0.032780 0.090 Uiso 1 1 calc R U . . .
H44C H 0.489380 0.506685 0.067412 0.090 Uiso 1 1 calc R U . . .
C14 C 0.6318(2) 0.5348(3) 0.03603(11) 0.0494(11) Uani 1 1 d . . . . .
H14A H 0.663031 0.576022 0.034624 0.074 Uiso 1 1 calc R U . . .
H14B H 0.611878 0.518371 0.013458 0.074 Uiso 1 1 calc R U . . .
H14C H 0.657612 0.494401 0.048264 0.074 Uiso 1 1 calc R U . . .
C60 C 0.1790(2) 0.6259(3) 0.46390(11) 0.0529(12) Uani 1 1 d . . . . .
H60A H 0.172725 0.610759 0.486292 0.079 Uiso 1 1 calc R U . . .
H60B H 0.134232 0.638841 0.450591 0.079 Uiso 1 1 calc R U . . .
H60C H 0.209772 0.668439 0.465631 0.079 Uiso 1 1 calc R U . . .
C61 C 0.1640(3) 0.4957(3) 0.44607(12) 0.0574(13) Uani 1 1 d . . . . .
H61A H 0.183895 0.454812 0.435319 0.086 Uiso 1 1 calc R U . . .
H61B H 0.118297 0.507391 0.433402 0.086 Uiso 1 1 calc R U . . .
H61C H 0.159865 0.481876 0.468924 0.086 Uiso 1 1 calc R U . . .
C109 C 0.5327(3) 0.8816(3) 0.22729(15) 0.0674(16) Uani 1 1 d . . . . .
H10G H 0.569235 0.918407 0.228287 0.101 Uiso 1 1 calc R U . . .
H10H H 0.553503 0.833386 0.232864 0.101 Uiso 1 1 calc R U . . .
H10I H 0.502745 0.894216 0.243308 0.101 Uiso 1 1 calc R U . . .
C101 C 1.0025(3) 0.9431(2) 0.32271(15) 0.0571(13) Uani 1 1 d . . . . .
H10J H 1.029986 0.986302 0.319271 0.086 Uiso 1 1 calc R U . . .
H10K H 1.001589 0.937391 0.346591 0.086 Uiso 1 1 calc R U . . .
H10L H 0.955346 0.949278 0.310526 0.086 Uiso 1 1 calc R U . . .
C38 C 0.5995(2) 0.9239(3) 0.03679(11) 0.0537(12) Uani 1 1 d . . . . .
H38A H 0.569782 0.940279 0.016208 0.081 Uiso 1 1 calc R U . . .
H38B H 0.612107 0.872510 0.034461 0.081 Uiso 1 1 calc R U . . .
H38C H 0.641291 0.954007 0.040912 0.081 Uiso 1 1 calc R U . . .
C102 C 1.0515(3) 0.8791(3) 0.27685(15) 0.0688(17) Uani 1 1 d . . . . .
H10M H 1.009936 0.889358 0.260417 0.103 Uiso 1 1 calc R U . . .
H10N H 1.070742 0.831750 0.271806 0.103 Uiso 1 1 calc R U . . .
H10O H 1.085676 0.917711 0.275905 0.103 Uiso 1 1 calc R U . . .
O8 O 0.7334(4) 0.5257(3) 0.44811(17) 0.125(2) Uani 1 1 d . . . . .
C115 C 0.3015(3) 0.8135(3) 0.10295(15) 0.0693(15) Uani 1 1 d . . . . .
H11O H 0.308716 0.760381 0.106959 0.083 Uiso 1 1 calc R U . . .
H11P H 0.332871 0.830262 0.087933 0.083 Uiso 1 1 calc R U . . .
C73 C 0.5759(2) 0.7663(3) 0.36760(15) 0.0575(13) Uani 1 1 d . . . . .
H73A H 0.576452 0.749561 0.390536 0.086 Uiso 1 1 calc R U . . .
H73B H 0.608556 0.806916 0.367729 0.086 Uiso 1 1 calc R U . . .
H73C H 0.589301 0.725903 0.354225 0.086 Uiso 1 1 calc R U . . .
C118 C 0.2532(4) 0.8751(4) 0.14222(16) 0.083(2) Uani 1 1 d . . . . .
H11Q H 0.259092 0.923726 0.153153 0.099 Uiso 1 1 calc R U . . .
H11R H 0.237407 0.839834 0.157761 0.099 Uiso 1 1 calc R U . . .
C116 C 0.2283(3) 0.8281(4) 0.08745(17) 0.0769(17) Uani 1 1 d . . . . .
H11S H 0.225585 0.850117 0.065008 0.092 Uiso 1 1 calc R U . . .
H11T H 0.201037 0.782248 0.085339 0.092 Uiso 1 1 calc R U . . .
C121 C 0.0757(3) 0.5438(4) 0.07483(18) 0.0810(19) Uani 1 1 d . . . . .
H12A H 0.040907 0.524103 0.087396 0.097 Uiso 1 1 calc R U . . .
H12B H 0.089698 0.504648 0.060555 0.097 Uiso 1 1 calc R U . . .
C15 C 0.5331(3) 0.6210(3) 0.03526(14) 0.0746(18) Uani 1 1 d . . . . .
H15A H 0.495675 0.635736 0.046895 0.112 Uiso 1 1 calc R U . . .
H15B H 0.513621 0.604394 0.012668 0.112 Uiso 1 1 calc R U . . .
H15C H 0.563651 0.662873 0.033929 0.112 Uiso 1 1 calc R U . . .
C117 C 0.2027(4) 0.8793(5) 0.11017(17) 0.100(3) Uani 1 1 d . . . . .
H11U H 0.156000 0.864877 0.113718 0.120 Uiso 1 1 calc R U . . .
H11V H 0.200500 0.929646 0.101024 0.120 Uiso 1 1 calc R U . . .
C122 C 0.1354(3) 0.5742(5) 0.09742(18) 0.099(3) Uani 1 1 d . . . . .
H12C H 0.121022 0.592971 0.117994 0.119 Uiso 1 1 calc R U . . .
H12D H 0.170656 0.535690 0.103781 0.119 Uiso 1 1 calc R U . . .
C119 C 0.1015(4) 0.6680(4) 0.0641(2) 0.092(2) Uani 1 1 d . . . . .
H11M H 0.111476 0.694216 0.044141 0.111 Uiso 1 1 calc R U . . .
H11N H 0.085575 0.703986 0.079262 0.111 Uiso 1 1 calc R U . . .
C120 C 0.0482(3) 0.6110(4) 0.0542(2) 0.091(2) Uani 1 1 d . . . . .
H12E H 0.042677 0.600440 0.029961 0.110 Uiso 1 1 calc R U . . .
H12F H 0.003179 0.626675 0.059434 0.110 Uiso 1 1 calc R U . . .
C130 C 0.7242(5) 0.5336(4) 0.4125(2) 0.123(4) Uani 1 1 d . . . . .
H13A H 0.760315 0.505946 0.403553 0.147 Uiso 1 1 calc R U . . .
H13B H 0.678541 0.514542 0.401899 0.147 Uiso 1 1 calc R U . . .
C129 C 0.7291(5) 0.6070(5) 0.4058(2) 0.118(3) Uani 1 1 d . . . . .
H12O H 0.703741 0.619527 0.383331 0.142 Uiso 1 1 calc R U . . .
H12P H 0.777796 0.622575 0.407681 0.142 Uiso 1 1 calc R U . . .
C126 C 0.5628(5) 0.4522(5) 0.4549(2) 0.111(3) Uani 1 1 d . . . . .
H12G H 0.595370 0.448687 0.476338 0.134 Uiso 1 1 calc R U . . .
H12H H 0.589457 0.453697 0.436410 0.134 Uiso 1 1 calc R U . . .
C123 C 0.4515(3) 0.4897(5) 0.4519(3) 0.112(3) Uani 1 1 d . . . . .
H12I H 0.427101 0.518425 0.466886 0.134 Uiso 1 1 calc R U . . .
H12J H 0.426592 0.495675 0.428719 0.134 Uiso 1 1 calc R U . . .
C127 C 0.7117(6) 0.5952(4) 0.4594(3) 0.121(3) Uani 1 1 d D . . . .
H12Q H 0.671532 0.587643 0.470671 0.145 Uiso 1 1 calc R U . . .
H12R H 0.749539 0.616296 0.475945 0.145 Uiso 1 1 calc R U . . .
C125 C 0.5156(6) 0.3913(6) 0.4510(3) 0.145(4) Uani 1 1 d . . . . .
H12K H 0.506247 0.375165 0.427364 0.174 Uiso 1 1 calc R U . . .
H12L H 0.535666 0.349614 0.464952 0.174 Uiso 1 1 calc R U . . .
C128 C 0.6944(6) 0.6427(5) 0.4340(2) 0.134(4) Uani 1 1 d D . . . .
H12S H 0.713337 0.692122 0.439929 0.161 Uiso 1 1 calc R U . . .
H12T H 0.643780 0.646099 0.427059 0.161 Uiso 1 1 calc R U . . .
C124 C 0.4531(5) 0.4148(5) 0.4610(3) 0.132(4) Uani 1 1 d . . . . .
H12M H 0.412678 0.388043 0.448904 0.158 Uiso 1 1 calc R U . . .
H12N H 0.455150 0.408681 0.485384 0.158 Uiso 1 1 calc R U . . .
H H 0.3862(17) 0.7284(18) 0.3073(8) 0.014(8) Uiso 1 1 d . . . . .
HA H 0.8511(15) 0.7227(17) 0.1917(7) 0.005(7) Uiso 1 1 d . . . . .

loop_
_atom_site_aniso_label
_atom_site_aniso_U_11
_atom_site_aniso_U_22
_atom_site_aniso_U_33
_atom_site_aniso_U_23
_atom_site_aniso_U_13
_atom_site_aniso_U_12
Ni2 0.0192(3) 0.0220(3) 0.0369(3) 0.0013(2) 0.0070(2) 0.0003(2)
Ni1 0.0187(3) 0.0208(3) 0.0326(3) -0.0004(2) 0.0037(2) 0.0005(2)
P1 0.0195(4) 0.0204(4) 0.0275(4) -0.0002(3) 0.0044(3) -0.0002(3)
P4 0.0188(4) 0.0206(4) 0.0304(4) 0.0004(3) 0.0036(3) -0.0003(3)
P2 0.0222(4) 0.0220(4) 0.0361(5) -0.0005(4) 0.0039(3) 0.0019(3)
P5 0.0230(4) 0.0227(4) 0.0413(5) 0.0008(4) 0.0094(4) 0.0018(3)
P3 0.0224(4) 0.0240(5) 0.0408(5) -0.0001(4) 0.0054(3) -0.0028(3)
P6 0.0234(4) 0.0248(5) 0.0512(6) 0.0024(4) 0.0072(4) -0.0038(4)
Al1 0.0190(4) 0.0198(5) 0.0290(5) -0.0006(4) 0.0031(4) -0.0005(4)
Al2 0.0199(5) 0.0211(5) 0.0311(5) 0.0002(4) 0.0064(4) 0.0001(4)
O1 0.0248(12) 0.0233(12) 0.0311(12) -0.0007(10) 0.0023(9) 0.0002(9)
O3 0.0236(12) 0.0263(13) 0.0327(13) 0.0010(10) 0.0069(9) 0.0002(10)
O4 0.0254(12) 0.0273(13) 0.0420(14) 0.0037(11) 0.0021(10) -0.0058(10)
O2 0.0309(13) 0.0260(13) 0.0409(14) -0.0048(11) 0.0113(11) -0.0062(10)
N2 0.0212(13) 0.0193(14) 0.0305(14) -0.0020(11) 0.0037(11) -0.0011(11)
N3 0.0226(14) 0.0216(14) 0.0307(15) -0.0015(11) 0.0048(11) 0.0003(11)
N1 0.0225(14) 0.0248(15) 0.0269(14) 0.0005(11) 0.0042(11) 0.0006(11)
N4 0.0223(14) 0.0207(14) 0.0311(15) 0.0011(11) 0.0052(11) 0.0004(11)
N8 0.0254(15) 0.0349(18) 0.0400(17) 0.0044(14) 0.0102(13) -0.0016(13)
N5 0.0194(14) 0.0323(17) 0.0397(17) -0.0026(13) 0.0033(12) -0.0029(12)
N6 0.0260(15) 0.0314(17) 0.0461(18) -0.0089(14) 0.0130(13) -0.0077(13)
N7 0.0236(15) 0.0284(17) 0.0455(18) 0.0059(14) 0.0054(13) -0.0029(12)
C74 0.0215(16) 0.0177(16) 0.0362(18) -0.0006(13) 0.0086(13) 0.0020(13)
C79 0.0211(16) 0.0232(18) 0.0369(19) 0.0012(14) 0.0071(13) 0.0029(13)
C7 0.0197(15) 0.0252(18) 0.0298(17) -0.0002(14) 0.0044(13) 0.0019(13)
C29 0.0182(15) 0.0274(18) 0.0315(17) 0.0018(14) 0.0060(13) -0.0028(13)
C75 0.0248(17) 0.0250(18) 0.0375(19) -0.0008(15) 0.0047(14) 0.0021(14)
C1 0.0273(17) 0.0179(16) 0.0295(17) 0.0029(13) 0.0056(13) 0.0016(13)
C30 0.0202(15) 0.0183(16) 0.0336(18) 0.0009(13) 0.0061(13) -0.0027(12)
C11 0.0250(17) 0.0269(18) 0.0305(17) -0.0007(14) 0.0065(13) 0.0022(14)
C53 0.0239(16) 0.0259(18) 0.0329(18) -0.0044(14) 0.0033(13) -0.0019(14)
C2 0.0257(17) 0.0203(17) 0.0334(18) 0.0023(14) 0.0048(13) 0.0024(13)
C47 0.0269(17) 0.0210(17) 0.0347(18) -0.0039(14) 0.0045(14) 0.0000(13)
C52 0.0224(16) 0.0240(17) 0.0311(17) -0.0016(14) 0.0061(13) 0.0031(13)
C78 0.0273(18) 0.0224(18) 0.046(2) 0.0014(15) 0.0113(15) 0.0002(14)
C22 0.0219(16) 0.0167(16) 0.0328(17) -0.0006(13) 0.0027(13) 0.0030(12)
C48 0.038(2) 0.0216(18) 0.0316(18) -0.0004(14) 0.0049(15) 0.0035(15)
C86 0.0224(16) 0.0197(17) 0.0332(18) -0.0019(13) 0.0039(13) -0.0042(13)
C85 0.0197(16) 0.0240(17) 0.0318(17) -0.0009(14) 0.0036(13) -0.0023(13)
C8 0.0254(17) 0.0267(18) 0.0316(18) 0.0021(14) 0.0066(14) -0.0009(14)
C27 0.0240(16) 0.0209(17) 0.0341(18) -0.0009(14) 0.0036(13) 0.0029(13)
C81 0.0172(15) 0.0245(17) 0.0323(17) -0.0019(14) 0.0032(13) -0.0036(13)
C26 0.0233(17) 0.0218(18) 0.041(2) -0.0015(15) 0.0020(14) 0.0000(13)
C84 0.0232(16) 0.0271(18) 0.0349(19) -0.0039(15) 0.0055(14) -0.0004(14)
C62 0.0204(16) 0.0275(18) 0.0326(18) 0.0013(14) 0.0027(13) -0.0012(13)
C56 0.0262(17) 0.0279(19) 0.0298(17) -0.0032(14) 0.0053(13) 0.0005(14)
C51 0.0253(17) 0.0253(18) 0.0373(19) -0.0019(15) 0.0067(14) 0.0016(14)
C31 0.0183(15) 0.0301(19) 0.0325(18) -0.0013(14) 0.0065(13) -0.0023(13)
C32 0.0235(17) 0.0302(19) 0.0335(18) 0.0057(15) 0.0046(14) 0.0031(14)
C46 0.0235(16) 0.0191(17) 0.0338(18) -0.0043(13) 0.0036(13) 0.0021(13)
C57 0.0190(15) 0.0212(17) 0.0364(18) -0.0015(14) 0.0070(13) 0.0012(13)
C50 0.0232(17) 0.033(2) 0.041(2) -0.0066(16) 0.0019(14) 0.0001(15)
C5 0.0225(17) 0.033(2) 0.042(2) 0.0042(16) 0.0115(15) 0.0031(14)
C83 0.0264(17) 0.0274(19) 0.038(2) -0.0015(15) 0.0060(14) 0.0048(14)
C55 0.0264(17) 0.0291(19) 0.0344(19) 0.0015(15) 0.0074(14) -0.0021(14)
C16 0.0210(16) 0.0300(18) 0.0293(17) -0.0009(14) 0.0051(13) -0.0006(14)
C23 0.0256(17) 0.0251(18) 0.0377(19) 0.0012(15) 0.0062(14) 0.0050(14)
C54 0.0267(18) 0.031(2) 0.039(2) 0.0005(16) 0.0081(15) -0.0084(15)
C93 0.0210(17) 0.035(2) 0.042(2) -0.0115(17) 0.0045(14) -0.0021(15)
C9 0.0228(17) 0.031(2) 0.040(2) -0.0059(16) 0.0062(14) -0.0088(14)
C10 0.0247(17) 0.034(2) 0.0346(19) -0.0053(15) 0.0042(14) -0.0011(15)
C82 0.0266(17) 0.0274(19) 0.0328(18) 0.0018(15) 0.0055(14) 0.0006(14)
C21 0.0247(17) 0.0291(19) 0.0338(18) -0.0008(15) 0.0051(14) 0.0020(14)
C25 0.035(2) 0.0247(19) 0.038(2) -0.0079(15) 0.0035(15) 0.0019(15)
C33 0.0251(17) 0.0280(19) 0.039(2) 0.0021(15) 0.0048(14) 0.0072(14)
C17 0.0264(17) 0.032(2) 0.0349(19) 0.0026(15) 0.0063(14) -0.0001(15)
C34 0.0292(18) 0.0237(18) 0.0351(19) -0.0025(15) 0.0043(14) 0.0002(14)
C92 0.0244(17) 0.034(2) 0.038(2) -0.0060(16) 0.0057(14) 0.0051(15)
C12 0.0182(15) 0.0248(18) 0.0323(18) 0.0010(14) 0.0035(13) 0.0008(13)
C4 0.0356(19) 0.0263(19) 0.0363(19) 0.0029(15) 0.0142(15) 0.0034(15)
C77 0.041(2) 0.0278(19) 0.038(2) 0.0087(16) 0.0116(16) 0.0066(16)
C6 0.0233(17) 0.0271(19) 0.0355(19) 0.0034(15) 0.0051(14) 0.0035(14)
C105 0.0277(18) 0.032(2) 0.039(2) 0.0049(16) 0.0068(15) 0.0043(15)
C76 0.0344(19) 0.031(2) 0.0346(19) 0.0012(16) 0.0009(15) 0.0065(16)
C63 0.0232(17) 0.0291(19) 0.040(2) -0.0030(15) 0.0011(14) -0.0015(14)
C3 0.0364(19) 0.0230(18) 0.0302(18) 0.0003(14) 0.0053(14) 0.0023(15)
C24 0.036(2) 0.031(2) 0.0335(19) -0.0001(15) 0.0095(15) 0.0031(16)
C67 0.0254(17) 0.0268(19) 0.041(2) 0.0021(15) 0.0024(15) 0.0002(14)
C41 0.0333(19) 0.027(2) 0.043(2) 0.0030(16) 0.0027(16) 0.0041(15)
C49 0.0276(18) 0.0292(19) 0.0345(19) -0.0060(15) -0.0033(14) 0.0039(15)
C91 0.0271(18) 0.035(2) 0.038(2) -0.0046(16) 0.0100(15) -0.0035(15)
C104 0.0261(17) 0.032(2) 0.041(2) 0.0093(16) 0.0092(15) 0.0047(15)
C68 0.0325(19) 0.027(2) 0.050(2) 0.0011(17) 0.0160(17) -0.0003(15)
C103 0.0235(17) 0.037(2) 0.039(2) 0.0037(16) 0.0058(14) -0.0015(15)
C28 0.035(2) 0.031(2) 0.057(3) -0.0060(18) 0.0182(18) -0.0130(17)
C95 0.0214(17) 0.034(2) 0.049(2) -0.0014(17) 0.0026(15) -0.0070(15)
C80 0.030(2) 0.035(2) 0.053(2) 0.0041(18) 0.0000(17) -0.0105(16)
C43 0.0255(18) 0.036(2) 0.047(2) -0.0015(17) -0.0028(16) -0.0084(16)
C35 0.0254(18) 0.038(2) 0.0354(19) 0.0031(16) 0.0018(14) 0.0084(15)
C39 0.0318(19) 0.0245(19) 0.043(2) -0.0010(16) 0.0010(16) 0.0003(15)
C112 0.0284(19) 0.039(2) 0.053(2) 0.0000(18) 0.0153(17) -0.0082(16)
C66 0.031(2) 0.038(2) 0.048(2) 0.0069(18) -0.0017(17) 0.0036(17)
C58 0.037(2) 0.048(2) 0.033(2) 0.0025(17) 0.0088(16) -0.0150(18)
C40 0.0302(19) 0.031(2) 0.047(2) 0.0013(17) 0.0074(16) 0.0081(16)
C87 0.037(2) 0.035(2) 0.035(2) -0.0025(16) 0.0091(16) 0.0061(16)
C64 0.035(2) 0.042(2) 0.041(2) -0.0049(18) -0.0011(16) -0.0053(18)
C42 0.031(2) 0.034(2) 0.065(3) 0.0008(19) 0.0184(19) -0.0027(16)
C99 0.0249(19) 0.055(3) 0.058(3) -0.022(2) -0.0003(18) -0.0013(18)
C59 0.049(2) 0.042(2) 0.035(2) 0.0046(18) 0.0073(18) -0.0084(19)
C69 0.035(2) 0.031(2) 0.052(2) 0.0035(18) 0.0083(17) 0.0086(16)
C111 0.042(2) 0.034(2) 0.048(2) -0.0020(18) 0.0126(18) 0.0026(18)
C98 0.031(2) 0.040(2) 0.049(2) 0.0014(19) 0.0032(17) 0.0102(17)
C97 0.028(2) 0.046(3) 0.058(3) 0.000(2) 0.0143(18) -0.0090(18)
C70 0.035(2) 0.031(2) 0.047(2) -0.0020(17) 0.0149(17) 0.0032(16)
C107 0.038(2) 0.030(2) 0.068(3) 0.009(2) 0.002(2) -0.0060(17)
C65 0.036(2) 0.048(3) 0.039(2) 0.0036(19) -0.0070(17) -0.0054(18)
C19 0.034(2) 0.056(3) 0.037(2) 0.0026(19) 0.0139(16) -0.0009(19)
C20 0.034(2) 0.044(2) 0.036(2) -0.0047(17) 0.0090(16) 0.0047(17)
C96 0.041(2) 0.052(3) 0.063(3) -0.021(2) 0.011(2) -0.019(2)
C110 0.031(2) 0.047(3) 0.058(3) 0.012(2) 0.0208(19) 0.0061(18)
C18 0.036(2) 0.043(2) 0.040(2) 0.0101(18) 0.0096(17) 0.0006(18)
C45 0.037(2) 0.029(2) 0.048(2) 0.0038(17) 0.0022(17) -0.0100(16)
C13 0.039(2) 0.039(2) 0.036(2) -0.0082(17) 0.0042(16) -0.0096(18)
C89 0.043(2) 0.045(3) 0.047(2) -0.0003(19) 0.0222(19) 0.0054(19)
C72 0.037(2) 0.033(2) 0.061(3) 0.0054(19) 0.0207(19) -0.0040(17)
C90 0.058(3) 0.042(3) 0.043(2) -0.0055(19) 0.017(2) 0.008(2)
C113 0.029(2) 0.041(2) 0.061(3) 0.000(2) 0.0087(18) -0.0052(17)
C108 0.050(3) 0.027(2) 0.083(4) 0.012(2) -0.003(2) -0.0011(19)
C94 0.039(2) 0.035(2) 0.045(2) 0.0032(18) 0.0018(17) 0.0022(17)
C100 0.047(3) 0.032(2) 0.073(3) -0.012(2) 0.026(2) -0.0134(19)
O6 0.072(3) 0.142(5) 0.103(4) 0.022(4) -0.005(3) -0.012(3)
C36 0.060(3) 0.049(3) 0.046(3) 0.006(2) -0.008(2) 0.018(2)
O5 0.102(4) 0.098(4) 0.132(4) -0.050(3) -0.054(3) 0.056(3)
O7 0.080(3) 0.098(4) 0.119(4) -0.006(3) 0.017(3) 0.006(3)
C114 0.038(2) 0.067(3) 0.065(3) 0.029(3) 0.002(2) -0.019(2)
C37 0.033(2) 0.057(3) 0.051(3) 0.003(2) -0.0040(18) 0.006(2)
C106 0.045(2) 0.040(2) 0.047(2) -0.0038(19) 0.0163(19) -0.0022(19)
C71 0.056(3) 0.036(2) 0.059(3) -0.005(2) 0.015(2) -0.020(2)
C88 0.047(2) 0.058(3) 0.036(2) -0.012(2) 0.0047(18) 0.014(2)
C44 0.065(3) 0.072(4) 0.044(3) -0.023(2) 0.012(2) -0.041(3)
C14 0.056(3) 0.053(3) 0.041(2) -0.017(2) 0.013(2) -0.014(2)
C60 0.045(2) 0.078(4) 0.041(2) -0.004(2) 0.0203(19) -0.005(2)
C61 0.061(3) 0.067(3) 0.044(3) 0.011(2) 0.009(2) -0.032(3)
C109 0.060(3) 0.042(3) 0.087(4) 0.014(3) -0.024(3) -0.018(2)
C101 0.062(3) 0.028(2) 0.087(4) -0.014(2) 0.031(3) -0.007(2)
C38 0.045(2) 0.078(4) 0.039(2) 0.013(2) 0.0070(19) 0.023(2)
C102 0.093(4) 0.046(3) 0.080(4) -0.019(3) 0.052(3) -0.027(3)
O8 0.164(6) 0.092(4) 0.128(5) 0.017(4) 0.055(4) 0.025(4)
C115 0.068(4) 0.062(4) 0.075(4) 0.008(3) 0.003(3) 0.018(3)
C73 0.039(2) 0.037(3) 0.091(4) 0.005(2) -0.005(2) -0.0065(19)
C118 0.119(6) 0.057(4) 0.067(4) -0.005(3) -0.001(4) 0.017(4)
C116 0.066(4) 0.082(4) 0.078(4) -0.008(3) -0.004(3) 0.010(3)
C121 0.069(4) 0.075(4) 0.098(5) 0.024(4) 0.013(3) -0.009(3)
C15 0.082(4) 0.071(4) 0.054(3) -0.015(3) -0.034(3) 0.013(3)
C117 0.078(4) 0.133(7) 0.082(5) -0.032(4) -0.006(4) 0.048(5)
C122 0.055(4) 0.158(8) 0.082(5) 0.041(5) 0.003(3) -0.004(4)
C119 0.077(4) 0.091(5) 0.102(5) 0.021(4) -0.005(4) 0.001(4)
C120 0.058(4) 0.102(5) 0.107(5) 0.048(4) -0.008(3) 0.000(4)
C130 0.152(8) 0.062(5) 0.123(7) -0.009(4) -0.064(6) 0.007(5)
C129 0.159(8) 0.117(7) 0.075(5) 0.015(5) 0.011(5) -0.044(6)
C126 0.104(6) 0.108(7) 0.120(7) -0.013(5) 0.015(5) 0.045(5)
C123 0.042(3) 0.113(7) 0.182(9) 0.008(6) 0.022(4) -0.001(4)
C127 0.157(9) 0.056(5) 0.160(9) -0.016(5) 0.059(7) 0.002(5)
C125 0.160(10) 0.115(8) 0.191(11) -0.031(7) 0.117(9) -0.039(7)
C128 0.219(12) 0.084(6) 0.091(6) -0.016(5) -0.001(7) 0.026(7)
C124 0.095(6) 0.113(8) 0.178(10) 0.050(7) 0.001(6) 0.024(5)

loop_
_atom_type_symbol
_atom_type_description
_atom_type_scat_dispersion_real
_atom_type_scat_dispersion_imag
_atom_type_scat_source
C C 0.0181 0.0091 'International Tables Vol C Tables 4.2.6.8 and 6.1.1.4'
H H 0.0000 0.0000 'International Tables Vol C Tables 4.2.6.8 and 6.1.1.4'
Al Al 0.2130 0.2455 'International Tables Vol C Tables 4.2.6.8 and 6.1.1.4'
N N 0.0311 0.0180 'International Tables Vol C Tables 4.2.6.8 and 6.1.1.4'
Ni Ni -3.0029 0.5091 'International Tables Vol C Tables 4.2.6.8 and 6.1.1.4'
O O 0.0492 0.0322 'International Tables Vol C Tables 4.2.6.8 and 6.1.1.4'
P P 0.2955 0.4335 'International Tables Vol C Tables 4.2.6.8 and 6.1.1.4'

loop_
_exptl_crystal_face_index_h
_exptl_crystal_face_index_k
_exptl_crystal_face_index_l
_exptl_crystal_face_perp_dist
12 2 -12 0.0803
2 -10 13 0.0973
-10 -5 15 0.0840
-2 10 -12 0.0281
-5 5 23 0.0302
2 -6 -23 0.0527

loop_
_geom_angle_atom_site_label_1
_geom_angle_atom_site_label_2
_geom_angle_atom_site_label_3
_geom_angle
_geom_angle_site_symmetry_1
_geom_angle_site_symmetry_3
_geom_angle_publ_flag
P4 Ni2 P5 110.45(4) . . ?
P4 Ni2 P6 109.03(4) . . ?
P4 Ni2 Al2 76.54(4) . . ?
P4 Ni2 H 124.0(14) . . ?
P5 Ni2 P6 114.11(4) . . ?
P5 Ni2 Al2 113.65(4) . . ?
P5 Ni2 H 98.9(15) . . ?
P6 Ni2 Al2 125.51(4) . . ?
P6 Ni2 H 100.0(14) . . ?
Al2 Ni2 H 47.8(14) . . ?
P1 Ni1 P2 109.75(4) . . ?
P1 Ni1 P3 109.59(4) . . ?
P1 Ni1 Al1 76.42(4) . . ?
P1 Ni1 HA 129.4(14) . . ?
P2 Ni1 P3 114.27(4) . . ?
P2 Ni1 Al1 115.46(4) . . ?
P2 Ni1 HA 96.9(15) . . ?
P3 Ni1 Al1 123.60(4) . . ?
P3 Ni1 HA 96.3(14) . . ?
Al1 Ni1 HA 53.2(14) . . ?
Ni1 P1 Al1 55.06(3) . . ?
C30 P1 Ni1 125.11(11) . . ?
C30 P1 Al1 84.43(11) . . ?
C30 P1 C16 103.65(16) . . ?
C16 P1 Ni1 107.45(11) . . ?
C16 P1 Al1 161.13(11) . . ?
C12 P1 Ni1 115.82(11) . . ?
C12 P1 Al1 91.93(11) . . ?
C12 P1 C30 98.97(15) . . ?
C12 P1 C16 103.38(16) . . ?
Ni2 P4 Al2 55.06(3) . . ?
C86 P4 Ni2 125.05(12) . . ?
C86 P4 Al2 84.44(11) . . ?
C86 P4 C62 103.22(16) . . ?
C62 P4 Ni2 107.60(11) . . ?
C62 P4 Al2 161.14(11) . . ?
C57 P4 Ni2 115.71(11) . . ?
C57 P4 Al2 92.03(12) . . ?
C57 P4 C86 99.30(15) . . ?
C57 P4 C62 103.49(16) . . ?
C41 P2 Ni1 115.99(13) . . ?
C41 P2 C39 98.09(18) . . ?
C41 P2 C40 99.47(18) . . ?
C39 P2 Ni1 121.89(13) . . ?
C39 P2 C40 99.07(18) . . ?
C40 P2 Ni1 118.13(13) . . ?
C68 P5 Ni2 121.06(13) . . ?
C68 P5 C69 99.22(19) . . ?
C69 P5 Ni2 118.83(14) . . ?
C70 P5 Ni2 115.82(14) . . ?
C70 P5 C68 98.18(19) . . ?
C70 P5 C69 99.60(19) . . ?
C43 P3 Ni1 114.22(14) . . ?
C43 P3 C42 99.7(2) . . ?
C42 P3 Ni1 122.63(14) . . ?
C45 P3 Ni1 118.43(13) . . ?
C45 P3 C43 99.56(19) . . ?
C45 P3 C42 98.3(2) . . ?
C72 P6 Ni2 114.31(15) . . ?
C72 P6 C73 99.5(2) . . ?
C71 P6 Ni2 118.94(15) . . ?
C71 P6 C72 99.8(2) . . ?
C71 P6 C73 98.5(2) . . ?
C73 P6 Ni2 121.88(16) . . ?
Ni1 Al1 P1 48.52(3) . . ?
Ni1 Al1 HA 30.3(9) . . ?
P1 Al1 HA 78.8(9) . . ?
O1 Al1 Ni1 136.96(9) . . ?
O1 Al1 P1 165.46(9) . . ?
O1 Al1 N2 103.78(12) . . ?
O1 Al1 N1 87.92(12) . . ?
O1 Al1 HA 108.4(9) . . ?
N2 Al1 Ni1 107.87(9) . . ?
N2 Al1 P1 83.38(9) . . ?
N2 Al1 N1 107.52(12) . . ?
N2 Al1 HA 116.3(9) . . ?
N1 Al1 Ni1 108.97(9) . . ?
N1 Al1 P1 77.79(9) . . ?
N1 Al1 HA 126.7(9) . . ?
Ni2 Al2 P4 48.41(3) . . ?
Ni2 Al2 H 33.8(11) . . ?
P4 Al2 H 82.0(11) . . ?
O3 Al2 Ni2 137.55(9) . . ?
O3 Al2 P4 165.35(9) . . ?
O3 Al2 N3 88.08(12) . . ?
O3 Al2 N4 103.30(12) . . ?
O3 Al2 H 106.0(11) . . ?
N3 Al2 Ni2 108.57(10) . . ?
N3 Al2 P4 77.45(9) . . ?
N3 Al2 H 129.2(11) . . ?
N4 Al2 Ni2 108.03(10) . . ?
N4 Al2 P4 83.43(9) . . ?
N4 Al2 N3 107.30(12) . . ?
N4 Al2 H 115.8(11) . . ?
C2 O1 Al1 110.2(2) . . ?
C47 O3 Al2 110.0(2) . . ?
C79 O4 C80 116.8(3) . . ?
C27 O2 C28 116.7(3) . . ?
C29 N2 Al1 121.3(2) . . ?
C29 N2 C22 116.9(3) . . ?
C22 N2 Al1 121.7(2) . . ?
C52 N3 Al2 129.8(2) . . ?
C52 N3 C46 123.2(3) . . ?
C46 N3 Al2 107.0(2) . . ?
C7 N1 Al1 129.4(2) . . ?
C7 N1 C1 123.2(3) . . ?
C1 N1 Al1 107.3(2) . . ?
C74 N4 Al2 121.7(2) . . ?
C81 N4 Al2 121.5(2) . . ?
C81 N4 C74 116.8(3) . . ?
C105 N8 C112 128.8(3) . . ?
C103 N8 C105 108.7(3) . . ?
C103 N8 C112 122.4(3) . . ?
C92 N5 C95 128.8(3) . . ?
C91 N5 C92 108.8(3) . . ?
C91 N5 C95 122.3(3) . . ?
C93 N6 C100 122.2(3) . . ?
C91 N6 C93 109.0(3) . . ?
C91 N6 C100 128.8(4) . . ?
C104 N7 C107 122.8(3) . . ?
C103 N7 C104 109.1(3) . . ?
C103 N7 C107 128.0(4) . . ?
C79 C74 N4 121.6(3) . . ?
C75 C74 N4 121.1(3) . . ?
C75 C74 C79 117.3(3) . . ?
O4 C79 C74 115.3(3) . . ?
O4 C79 C78 123.4(3) . . ?
C78 C79 C74 121.3(3) . . ?
N1 C7 C8 123.8(3) . . ?
N1 C7 C12 119.8(3) . . ?
C8 C7 C12 116.4(3) . . ?
N2 C29 C30 121.4(3) . . ?
N2 C29 C34 122.0(3) . . ?
C34 C29 C30 116.5(3) . . ?
C74 C75 H75 119.1 . . ?
C74 C75 C76 121.8(3) . . ?
C76 C75 H75 119.1 . . ?
N1 C1 C2 112.5(3) . . ?
C6 C1 N1 129.7(3) . . ?
C6 C1 C2 117.6(3) . . ?
C29 C30 P1 122.7(3) . . ?
C31 C30 P1 118.3(3) . . ?
C31 C30 C29 119.0(3) . . ?
C10 C11 H11 118.3 . . ?
C12 C11 H11 118.3 . . ?
C12 C11 C10 123.5(3) . . ?
C52 C53 H53 118.9 . . ?
C54 C53 H53 118.9 . . ?
C54 C53 C52 122.2(3) . . ?
O1 C2 C1 117.0(3) . . ?
O1 C2 C3 122.3(3) . . ?
C3 C2 C1 120.6(3) . . ?
O3 C47 C48 122.1(3) . . ?
O3 C47 C46 116.6(3) . . ?
C48 C47 C46 121.3(3) . . ?
N3 C52 C53 123.9(3) . . ?
N3 C52 C57 119.7(3) . . ?
C53 C52 C57 116.4(3) . . ?
C79 C78 H78 120.1 . . ?
C79 C78 C77 119.9(3) . . ?
C77 C78 H78 120.1 . . ?
C27 C22 N2 121.4(3) . . ?
C23 C22 N2 121.0(3) . . ?
C23 C22 C27 117.6(3) . . ?
C47 C48 H48 120.1 . . ?
C47 C48 C49 119.8(3) . . ?
C49 C48 H48 120.1 . . ?
C85 C86 P4 118.2(3) . . ?
C85 C86 C81 119.5(3) . . ?
C81 C86 P4 122.3(3) . . ?
C86 C85 H85 118.0 . . ?
C84 C85 C86 124.1(3) . . ?
C84 C85 H85 118.0 . . ?
C7 C8 H8 119.1 . . ?
C9 C8 C7 121.9(3) . . ?
C9 C8 H8 119.1 . . ?
O2 C27 C22 115.4(3) . . ?
O2 C27 C26 123.7(3) . . ?
C26 C27 C22 120.9(3) . . ?
N4 C81 C86 121.9(3) . . ?
N4 C81 C82 122.1(3) . . ?
C82 C81 C86 115.8(3) . . ?
C27 C26 H26 120.1 . . ?
C25 C26 C27 119.8(3) . . ?
C25 C26 H26 120.1 . . ?
C85 C84 C83 115.4(3) . . ?
C85 C84 C87 120.5(3) . . ?
C83 C84 C87 124.1(3) . . ?
C63 C62 P4 124.5(3) . . ?
C63 C62 C67 117.7(3) . . ?
C67 C62 P4 117.3(3) . . ?
C57 C56 H56 118.2 . . ?
C57 C56 C55 123.5(3) . . ?
C55 C56 H56 118.2 . . ?
C46 C51 H51 119.7 . . ?
C50 C51 H51 119.7 . . ?
C50 C51 C46 120.5(3) . . ?
C30 C31 H31 118.1 . . ?
C32 C31 C30 123.8(3) . . ?
C32 C31 H31 118.1 . . ?
C31 C32 C35 120.8(3) . . ?
C33 C32 C31 115.6(3) . . ?
C33 C32 C35 123.6(3) . . ?
N3 C46 C47 113.2(3) . . ?
N3 C46 C51 129.2(3) . . ?
C51 C46 C47 117.4(3) . . ?
C52 C57 P4 117.8(3) . . ?
C56 C57 P4 122.5(3) . . ?
C56 C57 C52 119.7(3) . . ?
C51 C50 H50 119.3 . . ?
C49 C50 C51 121.4(3) . . ?
C49 C50 H50 119.3 . . ?
C4 C5 H5 119.5 . . ?
C4 C5 C6 120.9(3) . . ?
C6 C5 H5 119.5 . . ?
C84 C83 H83 118.9 . . ?
C82 C83 C84 122.2(3) . . ?
C82 C83 H83 118.9 . . ?
C56 C55 C54 116.5(3) . . ?
C56 C55 C58 119.6(3) . . ?
C54 C55 C58 123.9(3) . . ?
C21 C16 P1 118.6(3) . . ?
C17 C16 P1 123.3(3) . . ?
C17 C16 C21 117.5(3) . . ?
C22 C23 H23 119.1 . . ?
C22 C23 C24 121.8(3) . . ?
C24 C23 H23 119.1 . . ?
C53 C54 C55 121.1(3) . . ?
C53 C54 H54 119.5 . . ?
C55 C54 H54 119.5 . . ?
N6 C93 C99 123.2(4) . . ?
C92 C93 N6 107.4(3) . . ?
C92 C93 C99 129.4(4) . . ?
C8 C9 H9 119.0 . . ?
C8 C9 C10 121.9(3) . . ?
C10 C9 H9 119.0 . . ?
C11 C10 C9 116.1(3) . . ?
C11 C10 C13 119.9(3) . . ?
C9 C10 C13 124.0(3) . . ?
C81 C82 H82 118.8 . . ?
C83 C82 C81 122.4(3) . . ?
C83 C82 H82 118.8 . . ?
C16 C21 H21 119.2 . . ?
C20 C21 C16 121.5(4) . . ?
C20 C21 H21 119.2 . . ?
C26 C25 H25 120.0 . . ?
C24 C25 C26 120.1(3) . . ?
C24 C25 H25 120.0 . . ?
C32 C33 H33 118.7 . . ?
C34 C33 C32 122.6(3) . . ?
C34 C33 H33 118.7 . . ?
C16 C17 H17 119.8 . . ?
C18 C17 C16 120.4(4) . . ?
C18 C17 H17 119.8 . . ?
C29 C34 H34 118.9 . . ?
C33 C34 C29 122.2(3) . . ?
C33 C34 H34 118.9 . . ?
N5 C92 C98 124.2(3) . . ?
C93 C92 N5 107.0(3) . . ?
C93 C92 C98 128.8(4) . . ?
C7 C12 P1 117.9(3) . . ?
C11 C12 P1 122.3(3) . . ?
C11 C12 C7 119.7(3) . . ?
C5 C4 H4 120.2 . . ?
C5 C4 C3 119.7(3) . . ?
C3 C4 H4 120.2 . . ?
C78 C77 H77 120.0 . . ?
C76 C77 C78 120.1(3) . . ?
C76 C77 H77 120.0 . . ?
C1 C6 H6 119.5 . . ?
C5 C6 C1 121.1(3) . . ?
C5 C6 H6 119.5 . . ?
N8 C105 C111 125.1(3) . . ?
C104 C105 N8 106.9(3) . . ?
C104 C105 C111 128.0(4) . . ?
C75 C76 H76 120.2 . . ?
C77 C76 C75 119.6(4) . . ?
C77 C76 H76 120.2 . . ?
C62 C63 H63 119.6 . . ?
C64 C63 C62 120.8(4) . . ?
C64 C63 H63 119.6 . . ?
C2 C3 C4 120.1(3) . . ?
C2 C3 H3 119.9 . . ?
C4 C3 H3 119.9 . . ?
C23 C24 H24 120.1 . . ?
C25 C24 C23 119.8(3) . . ?
C25 C24 H24 120.1 . . ?
C62 C67 H67 119.3 . . ?
C66 C67 C62 121.5(4) . . ?
C66 C67 H67 119.3 . . ?
P2 C41 H41A 109.5 . . ?
P2 C41 H41B 109.5 . . ?
P2 C41 H41C 109.5 . . ?
H41A C41 H41B 109.5 . . ?
H41A C41 H41C 109.5 . . ?
H41B C41 H41C 109.5 . . ?
C48 C49 H49 120.2 . . ?
C50 C49 C48 119.6(3) . . ?
C50 C49 H49 120.2 . . ?
N5 C91 N6 107.9(3) . . ?
N5 C91 C94 126.2(3) . . ?
N6 C91 C94 125.9(4) . . ?
N7 C104 C110 123.0(4) . . ?
C105 C104 N7 107.2(3) . . ?
C105 C104 C110 129.8(4) . . ?
P5 C68 H68A 109.5 . . ?
P5 C68 H68B 109.5 . . ?
P5 C68 H68C 109.5 . . ?
H68A C68 H68B 109.5 . . ?
H68A C68 H68C 109.5 . . ?
H68B C68 H68C 109.5 . . ?
N8 C103 N7 108.1(3) . . ?
N8 C103 C106 125.9(3) . . ?
N7 C103 C106 126.0(4) . . ?
O2 C28 H28A 109.5 . . ?
O2 C28 H28B 109.5 . . ?
O2 C28 H28C 109.5 . . ?
H28A C28 H28B 109.5 . . ?
H28A C28 H28C 109.5 . . ?
H28B C28 H28C 109.5 . . ?
N5 C95 H95 106.2 . . ?
N5 C95 C97 112.7(3) . . ?
N5 C95 C96 111.2(3) . . ?
C97 C95 H95 106.2 . . ?
C96 C95 H95 106.2 . . ?
C96 C95 C97 113.6(4) . . ?
O4 C80 H80A 109.5 . . ?
O4 C80 H80B 109.5 . . ?
O4 C80 H80C 109.5 . . ?
H80A C80 H80B 109.5 . . ?
H80A C80 H80C 109.5 . . ?
H80B C80 H80C 109.5 . . ?
P3 C43 H43A 109.5 . . ?
P3 C43 H43B 109.5 . . ?
P3 C43 H43C 109.5 . . ?
H43A C43 H43B 109.5 . . ?
H43A C43 H43C 109.5 . . ?
H43B C43 H43C 109.5 . . ?
C36 C35 C32 111.5(3) . . ?
C36 C35 C37 108.7(3) . . ?
C36 C35 C38 107.8(4) . . ?
C37 C35 C32 109.9(3) . . ?
C37 C35 C38 109.0(4) . . ?
C38 C35 C32 109.9(3) . . ?
P2 C39 H39A 109.5 . . ?
P2 C39 H39B 109.5 . . ?
P2 C39 H39C 109.5 . . ?
H39A C39 H39B 109.5 . . ?
H39A C39 H39C 109.5 . . ?
H39B C39 H39C 109.5 . . ?
N8 C112 H112 106.4 . . ?
N8 C112 C113 112.4(3) . . ?
N8 C112 C114 111.1(3) . . ?
C113 C112 H112 106.4 . . ?
C114 C112 H112 106.4 . . ?
C114 C112 C113 113.5(4) . . ?
C67 C66 H66 119.9 . . ?
C67 C66 C65 120.3(4) . . ?
C65 C66 H66 119.9 . . ?
C55 C58 C59 109.6(3) . . ?
C60 C58 C55 108.4(4) . . ?
C60 C58 C59 109.9(4) . . ?
C61 C58 C55 112.1(3) . . ?
C61 C58 C59 108.1(4) . . ?
C61 C58 C60 108.7(4) . . ?
P2 C40 H40A 109.5 . . ?
P2 C40 H40B 109.5 . . ?
P2 C40 H40C 109.5 . . ?
H40A C40 H40B 109.5 . . ?
H40A C40 H40C 109.5 . . ?
H40B C40 H40C 109.5 . . ?
C84 C87 C88 109.8(3) . . ?
C89 C87 C84 109.7(3) . . ?
C89 C87 C88 109.3(4) . . ?
C90 C87 C84 111.2(3) . . ?
C90 C87 C89 109.3(3) . . ?
C90 C87 C88 107.4(4) . . ?
C63 C64 H64 119.7 . . ?
C65 C64 C63 120.7(4) . . ?
C65 C64 H64 119.7 . . ?
P3 C42 H42A 109.5 . . ?
P3 C42 H42B 109.5 . . ?
P3 C42 H42C 109.5 . . ?
H42A C42 H42B 109.5 . . ?
H42A C42 H42C 109.5 . . ?
H42B C42 H42C 109.5 . . ?
C93 C99 H99A 109.5 . . ?
C93 C99 H99B 109.5 . . ?
C93 C99 H99C 109.5 . . ?
H99A C99 H99B 109.5 . . ?
H99A C99 H99C 109.5 . . ?
H99B C99 H99C 109.5 . . ?
C58 C59 H59A 109.5 . . ?
C58 C59 H59B 109.5 . . ?
C58 C59 H59C 109.5 . . ?
H59A C59 H59B 109.5 . . ?
H59A C59 H59C 109.5 . . ?
H59B C59 H59C 109.5 . . ?
P5 C69 H69A 109.5 . . ?
P5 C69 H69B 109.5 . . ?
P5 C69 H69C 109.5 . . ?
H69A C69 H69B 109.5 . . ?
H69A C69 H69C 109.5 . . ?
H69B C69 H69C 109.5 . . ?
C105 C111 H11A 109.5 . . ?
C105 C111 H11B 109.5 . . ?
C105 C111 H11C 109.5 . . ?
H11A C111 H11B 109.5 . . ?
H11A C111 H11C 109.5 . . ?
H11B C111 H11C 109.5 . . ?
C92 C98 H98A 109.5 . . ?
C92 C98 H98B 109.5 . . ?
C92 C98 H98C 109.5 . . ?
H98A C98 H98B 109.5 . . ?
H98A C98 H98C 109.5 . . ?
H98B C98 H98C 109.5 . . ?
C95 C97 H97A 109.5 . . ?
C95 C97 H97B 109.5 . . ?
C95 C97 H97C 109.5 . . ?
H97A C97 H97B 109.5 . . ?
H97A C97 H97C 109.5 . . ?
H97B C97 H97C 109.5 . . ?
P5 C70 H70A 109.5 . . ?
P5 C70 H70B 109.5 . . ?
P5 C70 H70C 109.5 . . ?
H70A C70 H70B 109.5 . . ?
H70A C70 H70C 109.5 . . ?
H70B C70 H70C 109.5 . . ?
N7 C107 H107 103.4 . . ?
C108 C107 N7 112.4(3) . . ?
C108 C107 H107 103.4 . . ?
C109 C107 N7 113.8(4) . . ?
C109 C107 H107 103.4 . . ?
C109 C107 C108 118.1(4) . . ?
C66 C65 H65 120.5 . . ?
C64 C65 C66 119.0(4) . . ?
C64 C65 H65 120.5 . . ?
C20 C19 H19 120.3 . . ?
C18 C19 H19 120.3 . . ?
C18 C19 C20 119.4(4) . . ?
C21 C20 C19 120.1(4) . . ?
C21 C20 H20 120.0 . . ?
C19 C20 H20 120.0 . . ?
C95 C96 H96A 109.5 . . ?
C95 C96 H96B 109.5 . . ?
C95 C96 H96C 109.5 . . ?
H96A C96 H96B 109.5 . . ?
H96A C96 H96C 109.5 . . ?
H96B C96 H96C 109.5 . . ?
C104 C110 H11D 109.5 . . ?
C104 C110 H11E 109.5 . . ?
C104 C110 H11F 109.5 . . ?
H11D C110 H11E 109.5 . . ?
H11D C110 H11F 109.5 . . ?
H11E C110 H11F 109.5 . . ?
C17 C18 H18 119.4 . . ?
C19 C18 C17 121.1(4) . . ?
C19 C18 H18 119.4 . . ?
P3 C45 H45A 109.5 . . ?
P3 C45 H45B 109.5 . . ?
P3 C45 H45C 109.5 . . ?
H45A C45 H45B 109.5 . . ?
H45A C45 H45C 109.5 . . ?
H45B C45 H45C 109.5 . . ?
C44 C13 C10 112.0(3) . . ?
C44 C13 C14 107.3(4) . . ?
C14 C13 C10 109.4(3) . . ?
C15 C13 C10 108.9(4) . . ?
C15 C13 C44 109.4(4) . . ?
C15 C13 C14 109.8(4) . . ?
C87 C89 H89A 109.5 . . ?
C87 C89 H89B 109.5 . . ?
C87 C89 H89C 109.5 . . ?
H89A C89 H89B 109.5 . . ?
H89A C89 H89C 109.5 . . ?
H89B C89 H89C 109.5 . . ?
P6 C72 H72A 109.5 . . ?
P6 C72 H72B 109.5 . . ?
P6 C72 H72C 109.5 . . ?
H72A C72 H72B 109.5 . . ?
H72A C72 H72C 109.5 . . ?
H72B C72 H72C 109.5 . . ?
C87 C90 H90A 109.5 . . ?
C87 C90 H90B 109.5 . . ?
C87 C90 H90C 109.5 . . ?
H90A C90 H90B 109.5 . . ?
H90A C90 H90C 109.5 . . ?
H90B C90 H90C 109.5 . . ?
C112 C113 H11G 109.5 . . ?
C112 C113 H11H 109.5 . . ?
C112 C113 H11I 109.5 . . ?
H11G C113 H11H 109.5 . . ?
H11G C113 H11I 109.5 . . ?
H11H C113 H11I 109.5 . . ?
C107 C108 H10A 109.5 . . ?
C107 C108 H10B 109.5 . . ?
C107 C108 H10C 109.5 . . ?
H10A C108 H10B 109.5 . . ?
H10A C108 H10C 109.5 . . ?
H10B C108 H10C 109.5 . . ?
C91 C94 H94A 109.5 . . ?
C91 C94 H94B 109.5 . . ?
C91 C94 H94C 109.5 . . ?
H94A C94 H94B 109.5 . . ?
H94A C94 H94C 109.5 . . ?
H94B C94 H94C 109.5 . . ?
N6 C100 H100 103.5 . . ?
C101 C100 N6 112.2(3) . . ?
C101 C100 H100 103.5 . . ?
C102 C100 N6 113.6(4) . . ?
C102 C100 H100 103.5 . . ?
C102 C100 C101 118.4(5) . . ?
C122 O6 C119 103.0(5) . . ?
C35 C36 H36A 109.5 . . ?
C35 C36 H36B 109.5 . . ?
C35 C36 H36C 109.5 . . ?
H36A C36 H36B 109.5 . . ?
H36A C36 H36C 109.5 . . ?
H36B C36 H36C 109.5 . . ?
C115 O5 C118 110.2(5) . . ?
C126 O7 C123 106.3(7) . . ?
C112 C114 H11J 109.5 . . ?
C112 C114 H11K 109.5 . . ?
C112 C114 H11L 109.5 . . ?
H11J C114 H11K 109.5 . . ?
H11J C114 H11L 109.5 . . ?
H11K C114 H11L 109.5 . . ?
C35 C37 H37A 109.5 . . ?
C35 C37 H37B 109.5 . . ?
C35 C37 H37C 109.5 . . ?
H37A C37 H37B 109.5 . . ?
H37A C37 H37C 109.5 . . ?
H37B C37 H37C 109.5 . . ?
C103 C106 H10D 109.5 . . ?
C103 C106 H10E 109.5 . . ?
C103 C106 H10F 109.5 . . ?
H10D C106 H10E 109.5 . . ?
H10D C106 H10F 109.5 . . ?
H10E C106 H10F 109.5 . . ?
P6 C71 H71A 109.5 . . ?
P6 C71 H71B 109.5 . . ?
P6 C71 H71C 109.5 . . ?
H71A C71 H71B 109.5 . . ?
H71A C71 H71C 109.5 . . ?
H71B C71 H71C 109.5 . . ?
C87 C88 H88A 109.5 . . ?
C87 C88 H88B 109.5 . . ?
C87 C88 H88C 109.5 . . ?
H88A C88 H88B 109.5 . . ?
H88A C88 H88C 109.5 . . ?
H88B C88 H88C 109.5 . . ?
C13 C44 H44A 109.5 . . ?
C13 C44 H44B 109.5 . . ?
C13 C44 H44C 109.5 . . ?
H44A C44 H44B 109.5 . . ?
H44A C44 H44C 109.5 . . ?
H44B C44 H44C 109.5 . . ?
C13 C14 H14A 109.5 . . ?
C13 C14 H14B 109.5 . . ?
C13 C14 H14C 109.5 . . ?
H14A C14 H14B 109.5 . . ?
H14A C14 H14C 109.5 . . ?
H14B C14 H14C 109.5 . . ?
C58 C60 H60A 109.5 . . ?
C58 C60 H60B 109.5 . . ?
C58 C60 H60C 109.5 . . ?
H60A C60 H60B 109.5 . . ?
H60A C60 H60C 109.5 . . ?
H60B C60 H60C 109.5 . . ?
C58 C61 H61A 109.5 . . ?
C58 C61 H61B 109.5 . . ?
C58 C61 H61C 109.5 . . ?
H61A C61 H61B 109.5 . . ?
H61A C61 H61C 109.5 . . ?
H61B C61 H61C 109.5 . . ?
C107 C109 H10G 109.5 . . ?
C107 C109 H10H 109.5 . . ?
C107 C109 H10I 109.5 . . ?
H10G C109 H10H 109.5 . . ?
H10G C109 H10I 109.5 . . ?
H10H C109 H10I 109.5 . . ?
C100 C101 H10J 109.5 . . ?
C100 C101 H10K 109.5 . . ?
C100 C101 H10L 109.5 . . ?
H10J C101 H10K 109.5 . . ?
H10J C101 H10L 109.5 . . ?
H10K C101 H10L 109.5 . . ?
C35 C38 H38A 109.5 . . ?
C35 C38 H38B 109.5 . . ?
C35 C38 H38C 109.5 . . ?
H38A C38 H38B 109.5 . . ?
H38A C38 H38C 109.5 . . ?
H38B C38 H38C 109.5 . . ?
C100 C102 H10M 109.5 . . ?
C100 C102 H10N 109.5 . . ?
C100 C102 H10O 109.5 . . ?
H10M C102 H10N 109.5 . . ?
H10M C102 H10O 109.5 . . ?
H10N C102 H10O 109.5 . . ?
C130 O8 C127 104.1(7) . . ?
O5 C115 H11O 110.2 . . ?
O5 C115 H11P 110.2 . . ?
O5 C115 C116 107.6(5) . . ?
H11O C115 H11P 108.5 . . ?
C116 C115 H11O 110.2 . . ?
C116 C115 H11P 110.2 . . ?
P6 C73 H73A 109.5 . . ?
P6 C73 H73B 109.5 . . ?
P6 C73 H73C 109.5 . . ?
H73A C73 H73B 109.5 . . ?
H73A C73 H73C 109.5 . . ?
H73B C73 H73C 109.5 . . ?
O5 C118 H11Q 110.7 . . ?
O5 C118 H11R 110.7 . . ?
O5 C118 C117 105.2(5) . . ?
H11Q C118 H11R 108.8 . . ?
C117 C118 H11Q 110.7 . . ?
C117 C118 H11R 110.7 . . ?
C115 C116 H11S 110.7 . . ?
C115 C116 H11T 110.7 . . ?
H11S C116 H11T 108.8 . . ?
C117 C116 C115 105.1(5) . . ?
C117 C116 H11S 110.7 . . ?
C117 C116 H11T 110.7 . . ?
H12A C121 H12B 109.2 . . ?
C122 C121 H12A 111.4 . . ?
C122 C121 H12B 111.4 . . ?
C122 C121 C120 102.0(6) . . ?
C120 C121 H12A 111.4 . . ?
C120 C121 H12B 111.4 . . ?
C13 C15 H15A 109.5 . . ?
C13 C15 H15B 109.5 . . ?
C13 C15 H15C 109.5 . . ?
H15A C15 H15B 109.5 . . ?
H15A C15 H15C 109.5 . . ?
H15B C15 H15C 109.5 . . ?
C118 C117 H11U 110.6 . . ?
C118 C117 H11V 110.6 . . ?
C116 C117 C118 105.5(5) . . ?
C116 C117 H11U 110.6 . . ?
C116 C117 H11V 110.6 . . ?
H11U C117 H11V 108.8 . . ?
O6 C122 C121 107.9(5) . . ?
O6 C122 H12C 110.1 . . ?
O6 C122 H12D 110.1 . . ?
C121 C122 H12C 110.1 . . ?
C121 C122 H12D 110.1 . . ?
H12C C122 H12D 108.4 . . ?
O6 C119 H11M 110.4 . . ?
O6 C119 H11N 110.4 . . ?
O6 C119 C120 106.7(6) . . ?
H11M C119 H11N 108.6 . . ?
C120 C119 H11M 110.4 . . ?
C120 C119 H11N 110.4 . . ?
C121 C120 H12E 110.9 . . ?
C121 C120 H12F 110.9 . . ?
C119 C120 C121 104.3(5) . . ?
C119 C120 H12E 110.9 . . ?
C119 C120 H12F 110.9 . . ?
H12E C120 H12F 108.9 . . ?
O8 C130 H13A 110.3 . . ?
O8 C130 H13B 110.3 . . ?
H13A C130 H13B 108.6 . . ?
C129 C130 O8 107.1(7) . . ?
C129 C130 H13A 110.3 . . ?
C129 C130 H13B 110.3 . . ?
C130 C129 H12O 111.4 . . ?
C130 C129 H12P 111.4 . . ?
C130 C129 C128 102.0(8) . . ?
H12O C129 H12P 109.2 . . ?
C128 C129 H12O 111.4 . . ?
C128 C129 H12P 111.4 . . ?
O7 C126 H12G 110.7 . . ?
O7 C126 H12H 110.7 . . ?
O7 C126 C125 105.2(8) . . ?
H12G C126 H12H 108.8 . . ?
C125 C126 H12G 110.7 . . ?
C125 C126 H12H 110.7 . . ?
O7 C123 H12I 109.9 . . ?
O7 C123 H12J 109.9 . . ?
H12I C123 H12J 108.3 . . ?
C124 C123 O7 108.9(7) . . ?
C124 C123 H12I 109.9 . . ?
C124 C123 H12J 109.9 . . ?
O8 C127 H12Q 109.3 . . ?
O8 C127 H12R 109.3 . . ?
H12Q C127 H12R 107.9 . . ?
C128 C127 O8 111.7(8) . . ?
C128 C127 H12Q 109.3 . . ?
C128 C127 H12R 109.3 . . ?
C126 C125 H12K 110.1 . . ?
C126 C125 H12L 110.1 . . ?
H12K C125 H12L 108.4 . . ?
C124 C125 C126 107.9(9) . . ?
C124 C125 H12K 110.1 . . ?
C124 C125 H12L 110.1 . . ?
C129 C128 H12S 111.4 . . ?
C129 C128 H12T 111.4 . . ?
C127 C128 C129 102.1(8) . . ?
C127 C128 H12S 111.4 . . ?
C127 C128 H12T 111.4 . . ?
H12S C128 H12T 109.2 . . ?
C123 C124 C125 101.3(9) . . ?
C123 C124 H12M 111.5 . . ?
C123 C124 H12N 111.5 . . ?
C125 C124 H12M 111.5 . . ?
C125 C124 H12N 111.5 . . ?
H12M C124 H12N 109.3 . . ?

loop_
_geom_bond_atom_site_label_1
_geom_bond_atom_site_label_2
_geom_bond_distance
_geom_bond_site_symmetry_2
_geom_bond_publ_flag
Ni2 P4 2.1311(10) . ?
Ni2 P5 2.1614(11) . ?
Ni2 P6 2.1661(11) . ?
Ni2 Al2 2.3358(11) . ?
Ni2 H 1.31(3) . ?
Ni1 P1 2.1329(10) . ?
Ni1 P2 2.1559(11) . ?
Ni1 P3 2.1677(10) . ?
Ni1 Al1 2.3336(11) . ?
Ni1 HA 1.19(3) . ?
P1 Al1 2.7671(13) . ?
P1 C30 1.837(3) . ?
P1 C16 1.853(3) . ?
P1 C12 1.836(3) . ?
P4 Al2 2.7712(13) . ?
P4 C86 1.837(4) . ?
P4 C62 1.858(4) . ?
P4 C57 1.836(3) . ?
P2 C41 1.834(4) . ?
P2 C39 1.841(4) . ?
P2 C40 1.842(4) . ?
P5 C68 1.838(4) . ?
P5 C69 1.838(4) . ?
P5 C70 1.835(4) . ?
P3 C43 1.828(4) . ?
P3 C42 1.847(4) . ?
P3 C45 1.823(4) . ?
P6 C72 1.836(4) . ?
P6 C71 1.822(5) . ?
P6 C73 1.836(5) . ?
Al1 O1 1.806(3) . ?
Al1 N2 1.901(3) . ?
Al1 N1 1.918(3) . ?
Al1 HA 1.88(3) . ?
Al2 O3 1.804(3) . ?
Al2 N3 1.917(3) . ?
Al2 N4 1.900(3) . ?
Al2 H 1.75(3) . ?
O1 C2 1.349(4) . ?
O3 C47 1.357(4) . ?
O4 C79 1.375(4) . ?
O4 C80 1.428(4) . ?
O2 C27 1.368(4) . ?
O2 C28 1.434(4) . ?
N2 C29 1.390(4) . ?
N2 C22 1.430(4) . ?
N3 C52 1.395(4) . ?
N3 C46 1.401(4) . ?
N1 C7 1.394(4) . ?
N1 C1 1.406(4) . ?
N4 C74 1.426(4) . ?
N4 C81 1.385(4) . ?
N8 C105 1.397(5) . ?
N8 C103 1.340(5) . ?
N8 C112 1.492(5) . ?
N5 C92 1.401(5) . ?
N5 C91 1.334(5) . ?
N5 C95 1.490(4) . ?
N6 C93 1.384(5) . ?
N6 C91 1.350(5) . ?
N6 C100 1.489(5) . ?
N7 C104 1.385(5) . ?
N7 C103 1.341(5) . ?
N7 C107 1.489(5) . ?
C74 C79 1.411(5) . ?
C74 C75 1.390(5) . ?
C79 C78 1.385(5) . ?
C7 C8 1.405(5) . ?
C7 C12 1.427(5) . ?
C29 C30 1.424(5) . ?
C29 C34 1.412(5) . ?
C75 H75 0.9500 . ?
C75 C76 1.400(5) . ?
C1 C2 1.432(5) . ?
C1 C6 1.397(5) . ?
C30 C31 1.409(5) . ?
C11 H11 0.9500 . ?
C11 C10 1.394(5) . ?
C11 C12 1.388(5) . ?
C53 H53 0.9500 . ?
C53 C52 1.403(5) . ?
C53 C54 1.392(5) . ?
C2 C3 1.386(5) . ?
C47 C48 1.386(5) . ?
C47 C46 1.427(5) . ?
C52 C57 1.424(5) . ?
C78 H78 0.9500 . ?
C78 C77 1.396(6) . ?
C22 C27 1.407(5) . ?
C22 C23 1.389(5) . ?
C48 H48 0.9500 . ?
C48 C49 1.405(5) . ?
C86 C85 1.399(5) . ?
C86 C81 1.426(5) . ?
C85 H85 0.9500 . ?
C85 C84 1.395(5) . ?
C8 H8 0.9500 . ?
C8 C9 1.387(5) . ?
C27 C26 1.394(5) . ?
C81 C82 1.418(5) . ?
C26 H26 0.9500 . ?
C26 C25 1.392(5) . ?
C84 C83 1.399(5) . ?
C84 C87 1.535(5) . ?
C62 C63 1.400(5) . ?
C62 C67 1.401(5) . ?
C56 H56 0.9500 . ?
C56 C57 1.383(5) . ?
C56 C55 1.394(5) . ?
C51 H51 0.9500 . ?
C51 C46 1.405(5) . ?
C51 C50 1.395(5) . ?
C31 H31 0.9500 . ?
C31 C32 1.395(5) . ?
C32 C33 1.394(5) . ?
C32 C35 1.536(5) . ?
C50 H50 0.9500 . ?
C50 C49 1.372(5) . ?
C5 H5 0.9500 . ?
C5 C4 1.376(5) . ?
C5 C6 1.392(5) . ?
C83 H83 0.9500 . ?
C83 C82 1.382(5) . ?
C55 C54 1.396(5) . ?
C55 C58 1.536(5) . ?
C16 C21 1.402(5) . ?
C16 C17 1.400(5) . ?
C23 H23 0.9500 . ?
C23 C24 1.391(5) . ?
C54 H54 0.9500 . ?
C93 C92 1.348(5) . ?
C93 C99 1.495(5) . ?
C9 H9 0.9500 . ?
C9 C10 1.396(5) . ?
C10 C13 1.532(5) . ?
C82 H82 0.9500 . ?
C21 H21 0.9500 . ?
C21 C20 1.385(5) . ?
C25 H25 0.9500 . ?
C25 C24 1.378(5) . ?
C33 H33 0.9500 . ?
C33 C34 1.377(5) . ?
C17 H17 0.9500 . ?
C17 C18 1.398(5) . ?
C34 H34 0.9500 . ?
C92 C98 1.492(6) . ?
C4 H4 0.9500 . ?
C4 C3 1.401(5) . ?
C77 H77 0.9500 . ?
C77 C76 1.378(6) . ?
C6 H6 0.9500 . ?
C105 C104 1.357(5) . ?
C105 C111 1.493(6) . ?
C76 H76 0.9500 . ?
C63 H63 0.9500 . ?
C63 C64 1.392(5) . ?
C3 H3 0.9500 . ?
C24 H24 0.9500 . ?
C67 H67 0.9500 . ?
C67 C66 1.383(5) . ?
C41 H41A 0.9800 . ?
C41 H41B 0.9800 . ?
C41 H41C 0.9800 . ?
C49 H49 0.9500 . ?
C91 C94 1.480(5) . ?
C104 C110 1.493(5) . ?
C68 H68A 0.9800 . ?
C68 H68B 0.9800 . ?
C68 H68C 0.9800 . ?
C103 C106 1.485(5) . ?
C28 H28A 0.9800 . ?
C28 H28B 0.9800 . ?
C28 H28C 0.9800 . ?
C95 H95 1.0000 . ?
C95 C97 1.523(6) . ?
C95 C96 1.508(6) . ?
C80 H80A 0.9800 . ?
C80 H80B 0.9800 . ?
C80 H80C 0.9800 . ?
C43 H43A 0.9800 . ?
C43 H43B 0.9800 . ?
C43 H43C 0.9800 . ?
C35 C36 1.533(6) . ?
C35 C37 1.533(6) . ?
C35 C38 1.535(6) . ?
C39 H39A 0.9800 . ?
C39 H39B 0.9800 . ?
C39 H39C 0.9800 . ?
C112 H112 1.0000 . ?
C112 C113 1.515(6) . ?
C112 C114 1.504(6) . ?
C66 H66 0.9500 . ?
C66 C65 1.394(6) . ?
C58 C59 1.538(6) . ?
C58 C60 1.534(7) . ?
C58 C61 1.529(6) . ?
C40 H40A 0.9800 . ?
C40 H40B 0.9800 . ?
C40 H40C 0.9800 . ?
C87 C89 1.526(6) . ?
C87 C90 1.525(6) . ?
C87 C88 1.537(6) . ?
C64 H64 0.9500 . ?
C64 C65 1.387(6) . ?
C42 H42A 0.9800 . ?
C42 H42B 0.9800 . ?
C42 H42C 0.9800 . ?
C99 H99A 0.9800 . ?
C99 H99B 0.9800 . ?
C99 H99C 0.9800 . ?
C59 H59A 0.9800 . ?
C59 H59B 0.9800 . ?
C59 H59C 0.9800 . ?
C69 H69A 0.9800 . ?
C69 H69B 0.9800 . ?
C69 H69C 0.9800 . ?
C111 H11A 0.9800 . ?
C111 H11B 0.9800 . ?
C111 H11C 0.9800 . ?
C98 H98A 0.9800 . ?
C98 H98B 0.9800 . ?
C98 H98C 0.9800 . ?
C97 H97A 0.9800 . ?
C97 H97B 0.9800 . ?
C97 H97C 0.9800 . ?
C70 H70A 0.9800 . ?
C70 H70B 0.9800 . ?
C70 H70C 0.9800 . ?
C107 H107 1.0000 . ?
C107 C108 1.489(6) . ?
C107 C109 1.477(7) . ?
C65 H65 0.9500 . ?
C19 H19 0.9500 . ?
C19 C20 1.389(6) . ?
C19 C18 1.368(6) . ?
C20 H20 0.9500 . ?
C96 H96A 0.9800 . ?
C96 H96B 0.9800 . ?
C96 H96C 0.9800 . ?
C110 H11D 0.9800 . ?
C110 H11E 0.9800 . ?
C110 H11F 0.9800 . ?
C18 H18 0.9500 . ?
C45 H45A 0.9800 . ?
C45 H45B 0.9800 . ?
C45 H45C 0.9800 . ?
C13 C44 1.524(6) . ?
C13 C14 1.531(6) . ?
C13 C15 1.522(7) . ?
C89 H89A 0.9800 . ?
C89 H89B 0.9800 . ?
C89 H89C 0.9800 . ?
C72 H72A 0.9800 . ?
C72 H72B 0.9800 . ?
C72 H72C 0.9800 . ?
C90 H90A 0.9800 . ?
C90 H90B 0.9800 . ?
C90 H90C 0.9800 . ?
C113 H11G 0.9800 . ?
C113 H11H 0.9800 . ?
C113 H11I 0.9800 . ?
C108 H10A 0.9800 . ?
C108 H10B 0.9800 . ?
C108 H10C 0.9800 . ?
C94 H94A 0.9800 . ?
C94 H94B 0.9800 . ?
C94 H94C 0.9800 . ?
C100 H100 1.0000 . ?
C100 C101 1.488(6) . ?
C100 C102 1.457(7) . ?
O6 C122 1.389(9) . ?
O6 C119 1.441(8) . ?
C36 H36A 0.9800 . ?
C36 H36B 0.9800 . ?
C36 H36C 0.9800 . ?
O5 C115 1.397(7) . ?
O5 C118 1.398(9) . ?
O7 C126 1.423(8) . ?
O7 C123 1.424(8) . ?
C114 H11J 0.9800 . ?
C114 H11K 0.9800 . ?
C114 H11L 0.9800 . ?
C37 H37A 0.9800 . ?
C37 H37B 0.9800 . ?
C37 H37C 0.9800 . ?
C106 H10D 0.9800 . ?
C106 H10E 0.9800 . ?
C106 H10F 0.9800 . ?
C71 H71A 0.9800 . ?
C71 H71B 0.9800 . ?
C71 H71C 0.9800 . ?
C88 H88A 0.9800 . ?
C88 H88B 0.9800 . ?
C88 H88C 0.9800 . ?
C44 H44A 0.9800 . ?
C44 H44B 0.9800 . ?
C44 H44C 0.9800 . ?
C14 H14A 0.9800 . ?
C14 H14B 0.9800 . ?
C14 H14C 0.9800 . ?
C60 H60A 0.9800 . ?
C60 H60B 0.9800 . ?
C60 H60C 0.9800 . ?
C61 H61A 0.9800 . ?
C61 H61B 0.9800 . ?
C61 H61C 0.9800 . ?
C109 H10G 0.9800 . ?
C109 H10H 0.9800 . ?
C109 H10I 0.9800 . ?
C101 H10J 0.9800 . ?
C101 H10K 0.9800 . ?
C101 H10L 0.9800 . ?
C38 H38A 0.9800 . ?
C38 H38B 0.9800 . ?
C38 H38C 0.9800 . ?
C102 H10M 0.9800 . ?
C102 H10N 0.9800 . ?
C102 H10O 0.9800 . ?
O8 C130 1.436(10) . ?
O8 C127 1.439(9) . ?
C115 H11O 0.9900 . ?
C115 H11P 0.9900 . ?
C115 C116 1.493(8) . ?
C73 H73A 0.9800 . ?
C73 H73B 0.9800 . ?
C73 H73C 0.9800 . ?
C118 H11Q 0.9900 . ?
C118 H11R 0.9900 . ?
C118 C117 1.497(9) . ?
C116 H11S 0.9900 . ?
C116 H11T 0.9900 . ?
C116 C117 1.464(9) . ?
C121 H12A 0.9900 . ?
C121 H12B 0.9900 . ?
C121 C122 1.469(9) . ?
C121 C120 1.532(9) . ?
C15 H15A 0.9800 . ?
C15 H15B 0.9800 . ?
C15 H15C 0.9800 . ?
C117 H11U 0.9900 . ?
C117 H11V 0.9900 . ?
C122 H12C 0.9900 . ?
C122 H12D 0.9900 . ?
C119 H11M 0.9900 . ?
C119 H11N 0.9900 . ?
C119 C120 1.484(10) . ?
C120 H12E 0.9900 . ?
C120 H12F 0.9900 . ?
C130 H13A 0.9900 . ?
C130 H13B 0.9900 . ?
C130 C129 1.375(11) . ?
C129 H12O 0.9900 . ?
C129 H12P 0.9900 . ?
C129 C128 1.571(13) . ?
C126 H12G 0.9900 . ?
C126 H12H 0.9900 . ?
C126 C125 1.441(12) . ?
C123 H12I 0.9900 . ?
C123 H12J 0.9900 . ?
C123 C124 1.417(11) . ?
C127 H12Q 0.9900 . ?
C127 H12R 0.9900 . ?
C127 C128 1.348(10) . ?
C125 H12K 0.9900 . ?
C125 H12L 0.9900 . ?
C125 C124 1.428(12) . ?
C128 H12S 0.9900 . ?
C128 H12T 0.9900 . ?
C124 H12M 0.9900 . ?
C124 H12N 0.9900 . ?

loop_
_geom_torsion_atom_site_label_1
_geom_torsion_atom_site_label_2
_geom_torsion_atom_site_label_3
_geom_torsion_atom_site_label_4
_geom_torsion
_geom_torsion_site_symmetry_1
_geom_torsion_site_symmetry_2
_geom_torsion_site_symmetry_3
_geom_torsion_site_symmetry_4
_geom_torsion_publ_flag
Ni2 P4 C86 C85 -160.5(2) . . . . ?
Ni2 P4 C86 C81 18.6(3) . . . . ?
Ni2 P4 C62 C63 111.3(3) . . . . ?
Ni2 P4 C62 C67 -59.8(3) . . . . ?
Ni2 P4 C57 C52 -54.3(3) . . . . ?
Ni2 P4 C57 C56 123.9(3) . . . . ?
Ni2 Al2 O3 C47 136.25(19) . . . . ?
Ni2 Al2 N4 C74 116.4(2) . . . . ?
Ni2 Al2 N4 C81 -62.7(3) . . . . ?
Ni1 P1 C30 C29 -19.2(3) . . . . ?
Ni1 P1 C30 C31 161.3(2) . . . . ?
Ni1 P1 C16 C21 62.2(3) . . . . ?
Ni1 P1 C16 C17 -108.5(3) . . . . ?
Ni1 P1 C12 C7 54.3(3) . . . . ?
Ni1 P1 C12 C11 -123.8(3) . . . . ?
Ni1 Al1 O1 C2 -136.06(19) . . . . ?
P1 Al1 O1 C2 -30.8(5) . . . . ?
P1 C30 C31 C32 -173.6(3) . . . . ?
P1 C16 C21 C20 -171.9(3) . . . . ?
P1 C16 C17 C18 170.3(3) . . . . ?
P4 Al2 O3 C47 29.2(5) . . . . ?
P4 Al2 N4 C74 158.6(2) . . . . ?
P4 Al2 N4 C81 -20.4(2) . . . . ?
P4 C86 C85 C84 171.2(3) . . . . ?
P4 C86 C81 N4 12.9(4) . . . . ?
P4 C86 C81 C82 -171.5(2) . . . . ?
P4 C62 C63 C64 -171.2(3) . . . . ?
P4 C62 C67 C66 171.8(3) . . . . ?
Al1 P1 C30 C29 20.3(3) . . . . ?
Al1 P1 C30 C31 -159.3(3) . . . . ?
Al1 P1 C16 C21 82.6(5) . . . . ?
Al1 P1 C16 C17 -88.0(5) . . . . ?
Al1 P1 C12 C7 2.6(3) . . . . ?
Al1 P1 C12 C11 -175.4(3) . . . . ?
Al1 O1 C2 C1 17.4(4) . . . . ?
Al1 O1 C2 C3 -160.1(3) . . . . ?
Al1 N2 C29 C30 -15.3(4) . . . . ?
Al1 N2 C29 C34 160.3(3) . . . . ?
Al1 N2 C22 C27 114.8(3) . . . . ?
Al1 N2 C22 C23 -63.7(4) . . . . ?
Al1 N1 C7 C8 155.9(3) . . . . ?
Al1 N1 C7 C12 -22.6(5) . . . . ?
Al1 N1 C1 C2 -13.3(3) . . . . ?
Al1 N1 C1 C6 161.8(3) . . . . ?
Al2 P4 C86 C85 160.0(3) . . . . ?
Al2 P4 C86 C81 -20.9(3) . . . . ?
Al2 P4 C62 C63 89.7(5) . . . . ?
Al2 P4 C62 C67 -81.4(5) . . . . ?
Al2 P4 C57 C52 -2.6(3) . . . . ?
Al2 P4 C57 C56 175.7(3) . . . . ?
Al2 O3 C47 C48 160.0(3) . . . . ?
Al2 O3 C47 C46 -17.9(4) . . . . ?
Al2 N3 C52 C53 -155.8(3) . . . . ?
Al2 N3 C52 C57 23.2(5) . . . . ?
Al2 N3 C46 C47 13.0(3) . . . . ?
Al2 N3 C46 C51 -161.3(3) . . . . ?
Al2 N4 C74 C79 -113.1(3) . . . . ?
Al2 N4 C74 C75 65.0(4) . . . . ?
Al2 N4 C81 C86 12.6(4) . . . . ?
Al2 N4 C81 C82 -162.6(3) . . . . ?
O1 C2 C3 C4 178.5(3) . . . . ?
O3 Al2 N4 C74 -34.6(3) . . . . ?
O3 Al2 N4 C81 146.4(2) . . . . ?
O3 C47 C48 C49 -178.3(3) . . . . ?
O3 C47 C46 N3 2.5(4) . . . . ?
O3 C47 C46 C51 177.5(3) . . . . ?
O4 C79 C78 C77 -179.6(3) . . . . ?
O2 C27 C26 C25 179.3(3) . . . . ?
N2 Al1 O1 C2 87.4(2) . . . . ?
N2 C29 C30 P1 -10.8(4) . . . . ?
N2 C29 C30 C31 168.7(3) . . . . ?
N2 C29 C34 C33 -172.5(3) . . . . ?
N2 C22 C27 O2 2.0(5) . . . . ?
N2 C22 C27 C26 -178.8(3) . . . . ?
N2 C22 C23 C24 178.2(3) . . . . ?
N3 Al2 O3 C47 20.4(2) . . . . ?
N3 Al2 N4 C74 -126.8(2) . . . . ?
N3 Al2 N4 C81 54.2(3) . . . . ?
N3 C52 C57 P4 -8.8(4) . . . . ?
N3 C52 C57 C56 172.9(3) . . . . ?
N1 Al1 O1 C2 -20.1(2) . . . . ?
N1 C7 C8 C9 175.1(3) . . . . ?
N1 C7 C12 P1 8.5(4) . . . . ?
N1 C7 C12 C11 -173.4(3) . . . . ?
N1 C1 C2 O1 -1.9(4) . . . . ?
N1 C1 C2 C3 175.6(3) . . . . ?
N1 C1 C6 C5 -175.0(3) . . . . ?
N4 Al2 O3 C47 -86.9(2) . . . . ?
N4 C74 C79 O4 -1.7(5) . . . . ?
N4 C74 C79 C78 178.3(3) . . . . ?
N4 C74 C75 C76 -178.4(3) . . . . ?
N4 C81 C82 C83 172.6(3) . . . . ?
N8 C105 C104 N7 -0.1(4) . . . . ?
N8 C105 C104 C110 177.9(4) . . . . ?
N6 C93 C92 N5 0.2(4) . . . . ?
N6 C93 C92 C98 178.6(4) . . . . ?
C74 N4 C81 C86 -166.5(3) . . . . ?
C74 N4 C81 C82 18.3(4) . . . . ?
C74 C79 C78 C77 0.3(5) . . . . ?
C74 C75 C76 C77 -0.3(6) . . . . ?
C79 C74 C75 C76 -0.2(5) . . . . ?
C79 C78 C77 C76 -0.8(6) . . . . ?
C7 N1 C1 C2 164.7(3) . . . . ?
C7 N1 C1 C6 -20.3(5) . . . . ?
C7 C8 C9 C10 0.3(6) . . . . ?
C29 N2 C22 C27 -66.4(4) . . . . ?
C29 N2 C22 C23 115.0(3) . . . . ?
C29 C30 C31 C32 6.9(5) . . . . ?
C75 C74 C79 O4 -179.8(3) . . . . ?
C75 C74 C79 C78 0.2(5) . . . . ?
C1 N1 C7 C8 -21.6(5) . . . . ?
C1 N1 C7 C12 159.9(3) . . . . ?
C1 C2 C3 C4 1.1(5) . . . . ?
C30 P1 C16 C21 -163.7(3) . . . . ?
C30 P1 C16 C17 25.7(3) . . . . ?
C30 P1 C12 C7 -82.0(3) . . . . ?
C30 P1 C12 C11 99.9(3) . . . . ?
C30 C29 C34 C33 3.3(5) . . . . ?
C30 C31 C32 C33 -2.1(5) . . . . ?
C30 C31 C32 C35 177.7(3) . . . . ?
C11 C10 C13 C44 177.3(4) . . . . ?
C11 C10 C13 C14 58.5(5) . . . . ?
C11 C10 C13 C15 -61.6(5) . . . . ?
C53 C52 C57 P4 170.3(2) . . . . ?
C53 C52 C57 C56 -8.0(5) . . . . ?
C2 C1 C6 C5 -0.2(5) . . . . ?
C47 C48 C49 C50 1.1(5) . . . . ?
C52 N3 C46 C47 -165.0(3) . . . . ?
C52 N3 C46 C51 20.7(5) . . . . ?
C52 C53 C54 C55 0.7(6) . . . . ?
C78 C77 C76 C75 0.8(6) . . . . ?
C22 N2 C29 C30 166.0(3) . . . . ?
C22 N2 C29 C34 -18.4(4) . . . . ?
C22 C27 C26 C25 0.3(5) . . . . ?
C22 C23 C24 C25 1.0(6) . . . . ?
C48 C47 C46 N3 -175.5(3) . . . . ?
C48 C47 C46 C51 -0.5(5) . . . . ?
C86 P4 C62 C63 -22.6(3) . . . . ?
C86 P4 C62 C67 166.2(3) . . . . ?
C86 P4 C57 C52 82.1(3) . . . . ?
C86 P4 C57 C56 -99.6(3) . . . . ?
C86 C85 C84 C83 2.9(5) . . . . ?
C86 C85 C84 C87 -176.2(3) . . . . ?
C86 C81 C82 C83 -2.9(5) . . . . ?
C85 C86 C81 N4 -167.9(3) . . . . ?
C85 C86 C81 C82 7.6(5) . . . . ?
C85 C84 C83 C82 2.2(5) . . . . ?
C85 C84 C87 C89 -68.7(4) . . . . ?
C85 C84 C87 C90 170.2(3) . . . . ?
C85 C84 C87 C88 51.5(5) . . . . ?
C8 C7 C12 P1 -170.1(2) . . . . ?
C8 C7 C12 C11 8.0(5) . . . . ?
C8 C9 C10 C11 4.1(5) . . . . ?
C8 C9 C10 C13 -174.5(4) . . . . ?
C27 C22 C23 C24 -0.5(5) . . . . ?
C27 C26 C25 C24 0.3(5) . . . . ?
C81 N4 C74 C79 66.0(4) . . . . ?
C81 N4 C74 C75 -115.9(3) . . . . ?
C81 C86 C85 C84 -8.0(5) . . . . ?
C26 C25 C24 C23 -1.0(6) . . . . ?
C84 C83 C82 C81 -2.1(6) . . . . ?
C62 P4 C86 C85 -37.5(3) . . . . ?
C62 P4 C86 C81 141.6(3) . . . . ?
C62 P4 C57 C52 -171.7(3) . . . . ?
C62 P4 C57 C56 6.5(3) . . . . ?
C62 C63 C64 C65 -0.7(6) . . . . ?
C62 C67 C66 C65 0.8(6) . . . . ?
C56 C55 C54 C53 -5.4(5) . . . . ?
C56 C55 C58 C59 -56.9(5) . . . . ?
C56 C55 C58 C60 63.0(5) . . . . ?
C56 C55 C58 C61 -177.0(4) . . . . ?
C51 C50 C49 C48 -0.8(6) . . . . ?
C31 C32 C33 C34 -2.0(5) . . . . ?
C31 C32 C35 C36 -168.0(4) . . . . ?
C31 C32 C35 C37 71.5(4) . . . . ?
C31 C32 C35 C38 -48.4(5) . . . . ?
C32 C33 C34 C29 1.4(6) . . . . ?
C46 N3 C52 C53 21.8(5) . . . . ?
C46 N3 C52 C57 -159.2(3) . . . . ?
C46 C47 C48 C49 -0.4(5) . . . . ?
C46 C51 C50 C49 -0.1(6) . . . . ?
C57 P4 C86 C85 68.8(3) . . . . ?
C57 P4 C86 C81 -112.1(3) . . . . ?
C57 P4 C62 C63 -125.7(3) . . . . ?
C57 P4 C62 C67 63.1(3) . . . . ?
C57 C56 C55 C54 3.3(5) . . . . ?
C57 C56 C55 C58 -174.4(3) . . . . ?
C50 C51 C46 N3 174.8(3) . . . . ?
C50 C51 C46 C47 0.7(5) . . . . ?
C5 C4 C3 C2 -1.7(5) . . . . ?
C83 C84 C87 C89 112.3(4) . . . . ?
C83 C84 C87 C90 -8.8(5) . . . . ?
C83 C84 C87 C88 -127.6(4) . . . . ?
C55 C56 C57 P4 -174.7(3) . . . . ?
C55 C56 C57 C52 3.5(5) . . . . ?
C16 P1 C30 C29 -142.4(3) . . . . ?
C16 P1 C30 C31 38.0(3) . . . . ?
C16 P1 C12 C7 171.5(3) . . . . ?
C16 P1 C12 C11 -6.5(3) . . . . ?
C16 C21 C20 C19 0.8(6) . . . . ?
C16 C17 C18 C19 1.5(6) . . . . ?
C23 C22 C27 O2 -179.3(3) . . . . ?
C23 C22 C27 C26 -0.2(5) . . . . ?
C54 C53 C52 N3 -175.0(3) . . . . ?
C54 C53 C52 C57 6.0(5) . . . . ?
C54 C55 C58 C59 125.6(4) . . . . ?
C54 C55 C58 C60 -114.5(4) . . . . ?
C54 C55 C58 C61 5.5(6) . . . . ?
C93 N6 C91 N5 0.9(4) . . . . ?
C93 N6 C91 C94 -179.6(4) . . . . ?
C93 N6 C100 C101 -108.9(5) . . . . ?
C93 N6 C100 C102 113.4(5) . . . . ?
C9 C10 C13 C44 -4.1(6) . . . . ?
C9 C10 C13 C14 -122.9(4) . . . . ?
C9 C10 C13 C15 117.0(5) . . . . ?
C10 C11 C12 P1 174.1(3) . . . . ?
C10 C11 C12 C7 -3.9(5) . . . . ?
C21 C16 C17 C18 -0.4(5) . . . . ?
C33 C32 C35 C36 11.8(5) . . . . ?
C33 C32 C35 C37 -108.8(4) . . . . ?
C33 C32 C35 C38 131.3(4) . . . . ?
C17 C16 C21 C20 -0.7(5) . . . . ?
C34 C29 C30 P1 173.4(2) . . . . ?
C34 C29 C30 C31 -7.1(5) . . . . ?
C92 N5 C91 N6 -0.8(4) . . . . ?
C92 N5 C91 C94 179.8(4) . . . . ?
C92 N5 C95 C97 54.0(5) . . . . ?
C92 N5 C95 C96 -75.0(5) . . . . ?
C12 P1 C30 C29 111.3(3) . . . . ?
C12 P1 C30 C31 -68.2(3) . . . . ?
C12 P1 C16 C21 -60.8(3) . . . . ?
C12 P1 C16 C17 128.5(3) . . . . ?
C12 C7 C8 C9 -6.4(5) . . . . ?
C12 C11 C10 C9 -2.3(5) . . . . ?
C12 C11 C10 C13 176.4(3) . . . . ?
C4 C5 C6 C1 -0.5(6) . . . . ?
C6 C1 C2 O1 -177.7(3) . . . . ?
C6 C1 C2 C3 -0.1(5) . . . . ?
C6 C5 C4 C3 1.4(6) . . . . ?
C105 N8 C103 N7 0.0(4) . . . . ?
C105 N8 C103 C106 -179.8(4) . . . . ?
C105 N8 C112 C113 -56.1(5) . . . . ?
C105 N8 C112 C114 72.3(5) . . . . ?
C63 C62 C67 C66 0.0(5) . . . . ?
C63 C64 C65 C66 1.5(6) . . . . ?
C67 C62 C63 C64 -0.1(5) . . . . ?
C67 C66 C65 C64 -1.6(6) . . . . ?
C91 N5 C92 C93 0.3(4) . . . . ?
C91 N5 C92 C98 -178.1(4) . . . . ?
C91 N5 C95 C97 -129.7(4) . . . . ?
C91 N5 C95 C96 101.4(4) . . . . ?
C91 N6 C93 C92 -0.7(4) . . . . ?
C91 N6 C93 C99 178.3(3) . . . . ?
C91 N6 C100 C101 72.6(6) . . . . ?
C91 N6 C100 C102 -65.1(6) . . . . ?
C104 N7 C103 N8 -0.1(4) . . . . ?
C104 N7 C103 C106 179.7(4) . . . . ?
C104 N7 C107 C108 107.1(5) . . . . ?
C104 N7 C107 C109 -115.2(5) . . . . ?
C103 N8 C105 C104 0.1(4) . . . . ?
C103 N8 C105 C111 179.0(4) . . . . ?
C103 N8 C112 C113 126.8(4) . . . . ?
C103 N8 C112 C114 -104.8(5) . . . . ?
C103 N7 C104 C105 0.1(4) . . . . ?
C103 N7 C104 C110 -178.1(4) . . . . ?
C103 N7 C107 C108 -72.2(6) . . . . ?
C103 N7 C107 C109 65.5(6) . . . . ?
C28 O2 C27 C22 178.8(3) . . . . ?
C28 O2 C27 C26 -0.3(5) . . . . ?
C95 N5 C92 C93 177.1(3) . . . . ?
C95 N5 C92 C98 -1.3(6) . . . . ?
C95 N5 C91 N6 -177.8(3) . . . . ?
C95 N5 C91 C94 2.7(6) . . . . ?
C80 O4 C79 C74 -179.2(3) . . . . ?
C80 O4 C79 C78 0.8(5) . . . . ?
C35 C32 C33 C34 178.2(3) . . . . ?
C112 N8 C105 C104 -177.3(4) . . . . ?
C112 N8 C105 C111 1.6(6) . . . . ?
C112 N8 C103 N7 177.6(3) . . . . ?
C112 N8 C103 C106 -2.2(6) . . . . ?
C58 C55 C54 C53 172.2(4) . . . . ?
C87 C84 C83 C82 -178.7(3) . . . . ?
C99 C93 C92 N5 -178.7(4) . . . . ?
C99 C93 C92 C98 -0.3(7) . . . . ?
C111 C105 C104 N7 -179.0(4) . . . . ?
C111 C105 C104 C110 -0.9(7) . . . . ?
C107 N7 C104 C105 -179.3(3) . . . . ?
C107 N7 C104 C110 2.5(6) . . . . ?
C107 N7 C103 N8 179.3(3) . . . . ?
C107 N7 C103 C106 -1.0(6) . . . . ?
C20 C19 C18 C17 -1.4(6) . . . . ?
C18 C19 C20 C21 0.2(6) . . . . ?
C100 N6 C93 C92 -179.5(3) . . . . ?
C100 N6 C93 C99 -0.5(6) . . . . ?
C100 N6 C91 N5 179.6(3) . . . . ?
C100 N6 C91 C94 -1.0(6) . . . . ?
O6 C119 C120 C121 15.7(9) . . . . ?
O5 C115 C116 C117 2.4(8) . . . . ?
O5 C118 C117 C116 24.9(9) . . . . ?
O7 C126 C125 C124 -22.1(12) . . . . ?
O7 C123 C124 C125 -30.3(12) . . . . ?
O8 C130 C129 C128 -35.6(10) . . . . ?
O8 C127 C128 C129 -17.6(12) . . . . ?
C115 O5 C118 C117 -24.3(8) . . . . ?
C115 C116 C117 C118 -16.4(9) . . . . ?
C118 O5 C115 C116 14.1(8) . . . . ?
C122 O6 C119 C120 -34.9(8) . . . . ?
C122 C121 C120 C119 8.2(8) . . . . ?
C119 O6 C122 C121 41.5(8) . . . . ?
C120 C121 C122 O6 -30.9(8) . . . . ?
C130 O8 C127 C128 -3.0(12) . . . . ?
C130 C129 C128 C127 32.7(11) . . . . ?
C126 O7 C123 C124 17.7(11) . . . . ?
C126 C125 C124 C123 31.9(13) . . . . ?
C123 O7 C126 C125 2.8(10) . . . . ?
C127 O8 C130 C129 25.9(11) . . . . ?

loop_
_exptl_oxdiff_crystal_face_indexfrac_h
_exptl_oxdiff_crystal_face_indexfrac_k
_exptl_oxdiff_crystal_face_indexfrac_l
_exptl_oxdiff_crystal_face_x
_exptl_oxdiff_crystal_face_y
_exptl_oxdiff_crystal_face_z
12.0767 1.9782 -11.6824 -0.0448 -0.1957 0.9796
1.5696 -10.0959 12.6313 0.2338 0.9718 0.0294
-10.0591 -5.2732 14.6857 0.1212 0.5122 -0.8503
-1.9214 10.0850 -12.3548 -0.2336 -0.9706 -0.0575
-4.6000 5.3938 22.8770 0.8400 -0.2009 -0.5040
1.7602 -5.9601 -22.8452 -0.9298 0.2230 0.2928

loop_
_smtbx_masks_void_nr
_smtbx_masks_void_average_x
_smtbx_masks_void_average_y
_smtbx_masks_void_average_z
_smtbx_masks_void_volume
_smtbx_masks_void_count_electrons
_smtbx_masks_void_content
1 0.500 0.000 0.500 1117.4 232.4 '5.5 C4H8O'
2 0.000 0.500 0.000 1117.4 232.4 '5.5 C4H8O'
3 0.121 0.830 0.180 10.5 0.2 ?
4 0.379 0.330 0.320 10.5 0.4 ?
5 0.621 0.670 0.680 10.5 0.0 ?
6 0.879 0.170 0.820 10.5 0.3 ?
